data_4088063
loop_
_publ_author_name
'Wagner, Michael'
'Zobel, Bernhard'
'Dietz, Christina'
'Schollmeyer, Dieter'
'Jurkschat, Klaus'

_publ_section_title
;
 Cyclic Dinuclear Organotin Cations Stabilized by Bulky Substituents
;
_journal_issue 23
_journal_name_full Organometallics
_journal_page_first 5602
_journal_paper_doi 10.1021/acs.organomet.5b00829
_journal_volume 34
_journal_year 2015
_chemical_formula_moiety 'C33 H85 O2 Si8 Sn2, C32 H12 B F24'
_chemical_formula_sum 'C65 H97 B F24 O2 Si8 Sn2'
_chemical_formula_weight 1839.33
_chemical_melting_point 453
_chemical_name_systematic
;
'[1,1,3,3-bistrimethylsilylmethyl,2,2-dimethyl]-acetato-1,3-
distanninanium tetrakis[3,5-bis(trifluoromethyl)phenyl]borate'
;
_space_group_crystal_system triclinic
_space_group_IT_number 2
_space_group_name_Hall '-P 1'
_space_group_name_H-M_alt 'P -1'
_atom_sites_solution_hydrogens geom
_audit_creation_method SHELXL-2014/7
_cell_angle_alpha 62.979(4)
_cell_angle_beta 80.751(3)
_cell_angle_gamma 85.767(3)
_cell_formula_units_Z 4
_cell_length_a 21.0297(7)
_cell_length_b 21.3202(8)
_cell_length_c 22.2151(9)
_cell_measurement_reflns_used 16822
_cell_measurement_temperature 173(2)
_cell_measurement_theta_max 27.6160
_cell_measurement_theta_min 2.3650
_cell_volume 8757.7(6)
_computing_cell_refinement 'CrysAlisPro, Agilent Technologies, Version 1.171.36.28'
_computing_data_collection 'CrysAlisPro, Agilent Technologies, Version 1.171.36.28'
_computing_data_reduction 'CrysAlisPro, Agilent Technologies, Version 1.171.36.28'
_computing_molecular_graphics 'SHELXP-97 (Sheldrick, 1997)'
_computing_publication_material 'enCIFer Version 1.5'
_computing_structure_refinement 'SHELXL-2014/7 (Sheldrick, 2014)'
_computing_structure_solution 'SHELXL-2014/7 (Sheldrick, 2014)'
_diffrn_ambient_temperature 173(2)
_diffrn_measured_fraction_theta_full 0.999
_diffrn_measured_fraction_theta_max 0.999
_diffrn_measurement_device_type 'XcaliburS, Sapphire3'
_diffrn_measurement_method '\w und \y scan'
_diffrn_radiation_type MoK\a
_diffrn_radiation_wavelength 0.71073
_diffrn_reflns_av_R_equivalents 0.0666
_diffrn_reflns_av_unetI/netI 0.0863
_diffrn_reflns_Laue_measured_fraction_full 0.999
_diffrn_reflns_Laue_measured_fraction_max 0.999
_diffrn_reflns_limit_h_max 25
_diffrn_reflns_limit_h_min -25
_diffrn_reflns_limit_k_max 25
_diffrn_reflns_limit_k_min -25
_diffrn_reflns_limit_l_max 26
_diffrn_reflns_limit_l_min -26
_diffrn_reflns_number 101867
_diffrn_reflns_point_group_measured_fraction_full 0.999
_diffrn_reflns_point_group_measured_fraction_max 0.999
_diffrn_reflns_theta_full 25.242
_diffrn_reflns_theta_max 25.500
_diffrn_reflns_theta_min 2.169
_diffrn_source 'Enhance (Mo) X-ray Source'
_exptl_absorpt_coefficient_mu 0.768
_exptl_absorpt_correction_T_max 1.00000
_exptl_absorpt_correction_T_min 0.81355
_exptl_absorpt_correction_type multi-scan
_exptl_absorpt_process_details
;
CrysAlisPro, Agilent Technologies,
Version 1.171.37.34 (release 22-05-2014 CrysAlis171 .NET)
(compiled May 22 2014,16:03:01)
Empirical absorption correction using spherical harmonics,
 implemented in SCALE3 ABSPACK scaling algorithm.
;
_exptl_crystal_colour colourless
_exptl_crystal_density_diffrn 1.395
_exptl_crystal_description column
_exptl_crystal_F_000 3744
_exptl_crystal_size_max 0.33
_exptl_crystal_size_mid 0.15
_exptl_crystal_size_min 0.07
_refine_diff_density_max 1.956
_refine_diff_density_min -1.016
_refine_diff_density_rms 0.122
_refine_ls_extinction_method none
_refine_ls_goodness_of_fit_ref 0.976
_refine_ls_hydrogen_treatment constr
_refine_ls_matrix_type full
_refine_ls_number_parameters 1904
_refine_ls_number_reflns 32571
_refine_ls_number_restraints 295
_refine_ls_restrained_S_all 0.998
_refine_ls_R_factor_all 0.1034
_refine_ls_R_factor_gt 0.0600
_refine_ls_shift/su_max 0.008
_refine_ls_shift/su_mean 0.000
_refine_ls_structure_factor_coef Fsqd
_refine_ls_weighting_details 'w=1/[\s^2^(Fo^2^)+(0.0982P)^2^] where P=(Fo^2^+2Fc^2^)/3'
_refine_ls_weighting_scheme calc
_refine_ls_wR_factor_gt 0.1497
_refine_ls_wR_factor_ref 0.1699
_reflns_Friedel_coverage 0.000
_reflns_number_gt 21793
_reflns_number_total 32571
_reflns_threshold_expression 'I > 2\s(I)'
_cod_data_source_file om5b00829_si_002.cif
_cod_data_source_block compound3_3188
_cod_database_code 4088063
_shelx_shelxl_version_number 2014/7
_shelx_space_group_comment
;
The symmetry employed for this shelxl refinement is uniquely defined
by the following loop, which should always be used as a source of
symmetry information in preference to the above space-group names.
They are only intended as comments.
;

loop_
_space_group_symop_operation_xyz
'x, y, z'
'-x, -y, -z'

loop_
_atom_site_label
_atom_site_type_symbol
_atom_site_fract_x
_atom_site_fract_y
_atom_site_fract_z
_atom_site_U_iso_or_equiv
_atom_site_adp_type
_atom_site_occupancy
_atom_site_site_symmetry_order
_atom_site_calc_flag
_atom_site_refinement_flags_posn
_atom_site_refinement_flags_adp
_atom_site_refinement_flags_occupancy
_atom_site_disorder_assembly
_atom_site_disorder_group
Sn1 Sn 0.21121(2) 0.59710(2) 0.14482(2) 0.02654(10) Uani 1 1 d . . . . .
Sn2 Sn 0.15462(2) 0.75272(2) 0.00678(2) 0.02372(10) Uani 1 1 d . . . . .
Sn3 Sn 0.63266(2) 0.23488(2) 0.47949(2) 0.02816(10) Uani 1 1 d . . . . .
Sn4 Sn 0.68873(2) 0.09936(2) 0.63165(2) 0.02535(10) Uani 1 1 d . . . . .
C1 C 0.2265(2) 0.6695(3) 0.0349(3) 0.0267(12) Uani 1 1 d . . . . .
C2 C 0.2296(3) 0.6284(3) -0.0079(3) 0.0380(14) Uani 1 1 d . . . . .
H2A H 0.2432 0.6595 -0.0551 0.057 Uiso 1 1 calc R U . . .
H2B H 0.1877 0.6100 -0.0028 0.057 Uiso 1 1 calc R U . . .
H2C H 0.2597 0.5903 0.0078 0.057 Uiso 1 1 calc R U . . .
C3 C 0.2925(2) 0.7036(3) 0.0230(3) 0.0348(14) Uani 1 1 d . . . . .
H3A H 0.3242 0.6674 0.0395 0.052 Uiso 1 1 calc R U . . .
H3B H 0.2895 0.7317 0.0470 0.052 Uiso 1 1 calc R U . . .
H3C H 0.3047 0.7329 -0.0249 0.052 Uiso 1 1 calc R U . . .
C4 C 0.1668(3) 0.7385(3) 0.1522(3) 0.0346(14) Uani 1 1 d . . . . .
C5 C 0.1570(3) 0.7751(4) 0.1968(3) 0.0430(16) Uani 1 1 d . . . . .
H5A H 0.1271 0.8133 0.1796 0.065 Uiso 1 1 calc R U . . .
H5B H 0.1974 0.7933 0.1969 0.065 Uiso 1 1 calc R U . . .
H5C H 0.1402 0.7423 0.2426 0.065 Uiso 1 1 calc R U . . .
O1 O 0.19276(19) 0.6778(2) 0.1766(2) 0.0371(10) Uani 1 1 d . . . . .
O2 O 0.15004(17) 0.7701(2) 0.09386(19) 0.0319(9) Uani 1 1 d . . . . .
C6 C 0.3013(3) 0.5528(3) 0.1809(3) 0.0390(15) Uani 1 1 d . . . . .
H6 H 0.2851 0.5179 0.2273 0.047 Uiso 1 1 calc R U . . .
C7 C 0.1269(3) 0.5379(3) 0.2091(3) 0.0331(13) Uani 1 1 d . . . . .
H7 H 0.0956 0.5756 0.2044 0.040 Uiso 1 1 calc R U . . .
C8 C 0.0585(2) 0.7166(3) 0.0172(3) 0.0291(13) Uani 1 1 d . . . . .
H8 H 0.0624 0.6654 0.0431 0.035 Uiso 1 1 calc R U . . .
C9 C 0.1845(2) 0.8566(3) -0.0713(3) 0.0270(12) Uani 1 1 d . . . . .
H9 H 0.1459 0.8735 -0.0938 0.032 Uiso 1 1 calc R U . . .
C11 C 0.6234(2) 0.1236(3) 0.5562(3) 0.0279(12) Uani 1 1 d . . . . .
C12 C 0.5542(2) 0.1163(3) 0.5939(3) 0.0384(15) Uani 1 1 d . . . . .
H12A H 0.5243 0.1314 0.5615 0.058 Uiso 1 1 calc R U . . .
H12B H 0.5492 0.1450 0.6174 0.058 Uiso 1 1 calc R U . . .
H12C H 0.5460 0.0680 0.6263 0.058 Uiso 1 1 calc R U . . .
C13 C 0.6320(3) 0.0767(3) 0.5194(3) 0.0416(15) Uani 1 1 d . . . . .
H13A H 0.6229 0.0286 0.5521 0.062 Uiso 1 1 calc R U . . .
H13B H 0.6755 0.0803 0.4969 0.062 Uiso 1 1 calc R U . . .
H13C H 0.6029 0.0918 0.4862 0.062 Uiso 1 1 calc R U . . .
C14 C 0.6461(3) 0.2551(3) 0.6069(3) 0.0364(14) Uani 1 1 d . . . . .
C15 C 0.6390(4) 0.3044(4) 0.6393(3) 0.0552(19) Uani 1 1 d . . . . .
H15A H 0.6432 0.3522 0.6043 0.083 Uiso 1 1 calc R U . . .
H15B H 0.6718 0.2944 0.6680 0.083 Uiso 1 1 calc R U . . .
H15C H 0.5973 0.2980 0.6664 0.083 Uiso 1 1 calc R U . . .
O3 O 0.6244(2) 0.2760(2) 0.5509(2) 0.0444(11) Uani 1 1 d . . . . .
O4 O 0.67359(18) 0.1969(2) 0.6370(2) 0.0364(10) Uani 1 1 d . . . . .
C16 C 0.5466(2) 0.2738(3) 0.4320(3) 0.0376(15) Uani 1 1 d . . . . .
H16 H 0.5619 0.3199 0.3959 0.045 Uiso 1 1 calc R U . . .
C17 C 0.7212(3) 0.2901(3) 0.4235(3) 0.0381(15) Uani 1 1 d . . . . .
H17 H 0.7451 0.2827 0.4606 0.046 Uiso 1 1 calc R U . . .
C18 C 0.7910(2) 0.1028(3) 0.5943(3) 0.0298(13) Uani 1 1 d . . . . .
H18 H 0.7938 0.1342 0.5453 0.036 Uiso 1 1 calc R U . . .
C19 C 0.6572(2) 0.0312(3) 0.7389(3) 0.0290(13) Uani 1 1 d . . . . .
H19 H 0.6984 0.0127 0.7554 0.035 Uiso 1 1 calc R U . . .
Si1 Si 0.35902(8) 0.60307(11) 0.20110(9) 0.0464(5) Uani 1 1 d . . . . .
Si2 Si 0.34058(9) 0.49179(10) 0.14449(11) 0.0497(5) Uani 1 1 d . . . . .
Si3 Si 0.13382(8) 0.49738(10) 0.30414(9) 0.0391(4) Uani 1 1 d . . . . .
Si4 Si 0.08152(9) 0.47955(10) 0.18517(10) 0.0455(5) Uani 1 1 d . . . . .
Si5 Si -0.01106(7) 0.73866(11) 0.07081(9) 0.0399(4) Uani 1 1 d . . . . .
Si6 Si 0.03734(7) 0.72777(9) -0.06744(8) 0.0325(4) Uani 1 1 d . . . . .
Si7 Si 0.19226(8) 0.92410(9) -0.03801(9) 0.0383(4) Uani 1 1 d . . . . .
Si8 Si 0.24982(7) 0.87002(10) -0.14725(8) 0.0351(4) Uani 1 1 d . . . . .
Si9 Si 0.52878(8) 0.23054(11) 0.37840(9) 0.0432(5) Uani 1 1 d . . . . .
Si10 Si 0.47308(8) 0.30179(12) 0.47708(11) 0.0526(5) Uani 1 1 d D . . . .
Si11 Si 0.71046(10) 0.39108(11) 0.38096(10) 0.0512(5) Uani 1 1 d . . . . .
Si12 Si 0.78139(8) 0.25749(12) 0.37016(10) 0.0473(5) Uani 1 1 d . . . . .
Si13 Si 0.84430(8) 0.14704(12) 0.62573(10) 0.0459(5) Uani 1 1 d D . . . .
Si14 Si 0.82257(8) 0.01432(9) 0.59834(9) 0.0371(4) Uani 1 1 d . . . . .
Si15 Si 0.61301(7) -0.05305(9) 0.76248(8) 0.0352(4) Uani 1 1 d . . . . .
Si16 Si 0.62443(8) 0.07653(10) 0.79468(8) 0.0360(4) Uani 1 1 d . . . . .
C20 C 0.4388(3) 0.6202(4) 0.1449(4) 0.070(2) Uani 1 1 d . . . . .
H20A H 0.4326 0.6486 0.0982 0.105 Uiso 1 1 calc R U . . .
H20B H 0.4664 0.6446 0.1578 0.105 Uiso 1 1 calc R U . . .
H20C H 0.4584 0.5763 0.1499 0.105 Uiso 1 1 calc R U . . .
C21 C 0.3702(3) 0.5480(4) 0.2921(4) 0.068(2) Uani 1 1 d . . . . .
H21A H 0.3290 0.5395 0.3205 0.102 Uiso 1 1 calc R U . . .
H21B H 0.3896 0.5039 0.2974 0.102 Uiso 1 1 calc R U . . .
H21C H 0.3976 0.5722 0.3053 0.102 Uiso 1 1 calc R U . . .
C22 C 0.3310(3) 0.6911(4) 0.1956(4) 0.0564(19) Uani 1 1 d . . . . .
H22A H 0.3243 0.7223 0.1497 0.085 Uiso 1 1 calc R U . . .
H22B H 0.2913 0.6853 0.2259 0.085 Uiso 1 1 calc R U . . .
H22C H 0.3631 0.7105 0.2086 0.085 Uiso 1 1 calc R U . . .
C23 C 0.3908(3) 0.5350(4) 0.0588(4) 0.063(2) Uani 1 1 d . . . . .
H23A H 0.3646 0.5672 0.0261 0.095 Uiso 1 1 calc R U . . .
H23B H 0.4255 0.5602 0.0612 0.095 Uiso 1 1 calc R U . . .
H23C H 0.4080 0.4997 0.0451 0.095 Uiso 1 1 calc R U . . .
C24 C 0.3938(3) 0.4296(4) 0.2063(4) 0.067(2) Uani 1 1 d . . . . .
H24A H 0.3691 0.4066 0.2508 0.100 Uiso 1 1 calc R U . . .
H24B H 0.4110 0.3949 0.1917 0.100 Uiso 1 1 calc R U . . .
H24C H 0.4285 0.4554 0.2079 0.100 Uiso 1 1 calc R U . . .
C25 C 0.2769(4) 0.4388(4) 0.1377(5) 0.071(2) Uani 1 1 d . . . . .
H25A H 0.2501 0.4158 0.1811 0.107 Uiso 1 1 calc R U . . .
H25B H 0.2509 0.4695 0.1039 0.107 Uiso 1 1 calc R U . . .
H25C H 0.2970 0.4040 0.1247 0.107 Uiso 1 1 calc R U . . .
C26 C 0.1606(3) 0.5640(4) 0.3277(3) 0.0544(19) Uani 1 1 d . . . . .
H26A H 0.2024 0.5816 0.3027 0.082 Uiso 1 1 calc R U . . .
H26B H 0.1304 0.6022 0.3167 0.082 Uiso 1 1 calc R U . . .
H26C H 0.1629 0.5424 0.3758 0.082 Uiso 1 1 calc R U . . .
C27 C 0.1907(3) 0.4210(4) 0.3323(3) 0.0512(18) Uani 1 1 d . . . . .
H27A H 0.2326 0.4356 0.3063 0.077 Uiso 1 1 calc R U . . .
H27B H 0.1933 0.4041 0.3799 0.077 Uiso 1 1 calc R U . . .
H27C H 0.1752 0.3839 0.3252 0.077 Uiso 1 1 calc R U . . .
C28 C 0.0527(3) 0.4673(4) 0.3556(4) 0.064(2) Uani 1 1 d . . . . .
H28A H 0.0363 0.4328 0.3457 0.097 Uiso 1 1 calc R U . . .
H28B H 0.0564 0.4470 0.4033 0.097 Uiso 1 1 calc R U . . .
H28C H 0.0239 0.5068 0.3442 0.097 Uiso 1 1 calc R U . . .
C29 C 0.1008(4) 0.4988(4) 0.0931(4) 0.061(2) Uani 1 1 d . . . . .
H29A H 0.0936 0.5478 0.0648 0.092 Uiso 1 1 calc R U . . .
H29B H 0.1452 0.4875 0.0835 0.092 Uiso 1 1 calc R U . . .
H29C H 0.0737 0.4709 0.0838 0.092 Uiso 1 1 calc R U . . .
C30 C 0.0966(4) 0.3839(4) 0.2369(4) 0.0545(19) Uani 1 1 d . . . . .
H30A H 0.1418 0.3742 0.2295 0.082 Uiso 1 1 calc R U . . .
H30B H 0.0834 0.3711 0.2844 0.082 Uiso 1 1 calc R U . . .
H30C H 0.0726 0.3570 0.2234 0.082 Uiso 1 1 calc R U . . .
C31 C -0.0067(3) 0.4973(5) 0.2002(5) 0.084(3) Uani 1 1 d . . . . .
H31A H -0.0150 0.5465 0.1737 0.126 Uiso 1 1 calc R U . . .
H31B H -0.0305 0.4702 0.1868 0.126 Uiso 1 1 calc R U . . .
H31C H -0.0198 0.4844 0.2478 0.126 Uiso 1 1 calc R U . . .
C32 C 0.1112(3) 0.7378(4) -0.1308(3) 0.0435(16) Uani 1 1 d . . . . .
H32A H 0.1351 0.7783 -0.1390 0.065 Uiso 1 1 calc R U . . .
H32B H 0.1375 0.6965 -0.1131 0.065 Uiso 1 1 calc R U . . .
H32C H 0.0987 0.7439 -0.1728 0.065 Uiso 1 1 calc R U . . .
C33 C -0.0060(3) 0.6489(4) -0.0545(4) 0.057(2) Uani 1 1 d . . . . .
H33A H 0.0198 0.6077 -0.0335 0.086 Uiso 1 1 calc R U . . .
H33B H -0.0463 0.6443 -0.0255 0.086 Uiso 1 1 calc R U . . .
H33C H -0.0140 0.6538 -0.0978 0.086 Uiso 1 1 calc R U . . .
C34 C -0.0098(3) 0.8103(4) -0.1082(3) 0.0487(18) Uani 1 1 d . . . . .
H34A H 0.0142 0.8497 -0.1139 0.073 Uiso 1 1 calc R U . . .
H34B H -0.0178 0.8166 -0.1519 0.073 Uiso 1 1 calc R U . . .
H34C H -0.0501 0.8071 -0.0796 0.073 Uiso 1 1 calc R U . . .
C35 C -0.0265(4) 0.8348(5) 0.0383(4) 0.075(3) Uani 1 1 d . . . . .
H35A H -0.0335 0.8546 -0.0085 0.113 Uiso 1 1 calc R U . . .
H35B H -0.0640 0.8423 0.0652 0.113 Uiso 1 1 calc R U . . .
H35C H 0.0100 0.8571 0.0415 0.113 Uiso 1 1 calc R U . . .
C36 C 0.0020(3) 0.7038(5) 0.1617(3) 0.059(2) Uani 1 1 d . . . . .
H36A H 0.0102 0.6541 0.1802 0.089 Uiso 1 1 calc R U . . .
H36B H 0.0383 0.7270 0.1639 0.089 Uiso 1 1 calc R U . . .
H36C H -0.0357 0.7123 0.1877 0.089 Uiso 1 1 calc R U . . .
C37 C -0.0861(3) 0.6945(4) 0.0718(3) 0.055(2) Uani 1 1 d . . . . .
H37A H -0.0786 0.6448 0.0885 0.082 Uiso 1 1 calc R U . . .
H37B H -0.1211 0.7024 0.1011 0.082 Uiso 1 1 calc R U . . .
H37C H -0.0968 0.7137 0.0264 0.082 Uiso 1 1 calc R U . . .
C38 C 0.1152(3) 0.9340(4) 0.0131(4) 0.0518(18) Uani 1 1 d . . . . .
H38A H 0.1041 0.8898 0.0522 0.078 Uiso 1 1 calc R U . . .
H38B H 0.1208 0.9688 0.0279 0.078 Uiso 1 1 calc R U . . .
H38C H 0.0813 0.9485 -0.0148 0.078 Uiso 1 1 calc R U . . .
C39 C 0.2601(3) 0.8994(4) 0.0153(3) 0.0488(17) Uani 1 1 d . . . . .
H39A H 0.2994 0.8944 -0.0110 0.073 Uiso 1 1 calc R U . . .
H39B H 0.2653 0.9357 0.0284 0.073 Uiso 1 1 calc R U . . .
H39C H 0.2501 0.8557 0.0554 0.073 Uiso 1 1 calc R U . . .
C40 C 0.2073(3) 1.0146(3) -0.1121(4) 0.058(2) Uani 1 1 d . . . . .
H40A H 0.2463 1.0140 -0.1410 0.087 Uiso 1 1 calc R U . . .
H40B H 0.1718 1.0278 -0.1379 0.087 Uiso 1 1 calc R U . . .
H40C H 0.2114 1.0481 -0.0951 0.087 Uiso 1 1 calc R U . . .
C41 C 0.2161(3) 0.9372(4) -0.2248(3) 0.0526(19) Uani 1 1 d . . . . .
H41A H 0.1757 0.9207 -0.2272 0.079 Uiso 1 1 calc R U . . .
H41B H 0.2096 0.9808 -0.2220 0.079 Uiso 1 1 calc R U . . .
H41C H 0.2458 0.9443 -0.2650 0.079 Uiso 1 1 calc R U . . .
C42 C 0.3292(3) 0.8986(4) -0.1392(3) 0.0493(18) Uani 1 1 d . . . . .
H42A H 0.3449 0.8631 -0.0990 0.074 Uiso 1 1 calc R U . . .
H42B H 0.3598 0.9054 -0.1787 0.074 Uiso 1 1 calc R U . . .
H42C H 0.3236 0.9420 -0.1357 0.074 Uiso 1 1 calc R U . . .
C43 C 0.2737(3) 0.7931(4) -0.1663(3) 0.0466(17) Uani 1 1 d . . . . .
H43A H 0.2915 0.7564 -0.1284 0.070 Uiso 1 1 calc R U . . .
H43B H 0.2364 0.7756 -0.1738 0.070 Uiso 1 1 calc R U . . .
H43C H 0.3053 0.8081 -0.2065 0.070 Uiso 1 1 calc R U . . .
C50 C 0.6060(3) 0.2196(5) 0.3304(4) 0.065(2) Uani 1 1 d . . . . .
H50A H 0.6339 0.1889 0.3620 0.098 Uiso 1 1 calc R U . . .
H50B H 0.5978 0.1997 0.3014 0.098 Uiso 1 1 calc R U . . .
H50C H 0.6263 0.2647 0.3030 0.098 Uiso 1 1 calc R U . . .
C51 C 0.4792(3) 0.2906(4) 0.3124(3) 0.061(2) Uani 1 1 d . . . . .
H51A H 0.4383 0.2984 0.3342 0.092 Uiso 1 1 calc R U . . .
H51B H 0.5012 0.3348 0.2852 0.092 Uiso 1 1 calc R U . . .
H51C H 0.4727 0.2698 0.2836 0.092 Uiso 1 1 calc R U . . .
C52 C 0.4865(4) 0.1439(4) 0.4260(4) 0.065(2) Uani 1 1 d . . . . .
H52A H 0.4465 0.1493 0.4509 0.097 Uiso 1 1 calc R U . . .
H52B H 0.4782 0.1276 0.3943 0.097 Uiso 1 1 calc R U . . .
H52C H 0.5132 0.1104 0.4572 0.097 Uiso 1 1 calc R U . . .
C53 C 0.4845(6) 0.3104(7) 0.5552(5) 0.069(3) Uani 0.7 1 d D U P A 1
H53A H 0.4984 0.2661 0.5886 0.103 Uiso 0.7 1 calc R U P A 1
H53B H 0.5164 0.3457 0.5431 0.103 Uiso 0.7 1 calc R U P A 1
H53C H 0.4444 0.3238 0.5738 0.103 Uiso 0.7 1 calc R U P A 1
C54 C 0.4028(9) 0.2396(12) 0.5068(11) 0.079(4) Uani 0.7 1 d D U P A 1
H54A H 0.4143 0.1944 0.5408 0.118 Uiso 0.7 1 calc R U P A 1
H54B H 0.3664 0.2580 0.5259 0.118 Uiso 0.7 1 calc R U P A 1
H54C H 0.3920 0.2348 0.4687 0.118 Uiso 0.7 1 calc R U P A 1
C55 C 0.4463(6) 0.3862(6) 0.4124(6) 0.074(3) Uani 0.7 1 d D U P A 1
H55A H 0.4406 0.3813 0.3727 0.111 Uiso 0.7 1 calc R U P A 1
H55B H 0.4061 0.3997 0.4307 0.111 Uiso 0.7 1 calc R U P A 1
H55C H 0.4781 0.4217 0.4000 0.111 Uiso 0.7 1 calc R U P A 1
C53' C 0.4729(15) 0.2806(17) 0.5686(9) 0.069(3) Uani 0.3 1 d D U P A 2
H53D H 0.4786 0.2308 0.5948 0.103 Uiso 0.3 1 calc R U P A 2
H53E H 0.5074 0.3053 0.5720 0.103 Uiso 0.3 1 calc R U P A 2
H53F H 0.4325 0.2948 0.5858 0.103 Uiso 0.3 1 calc R U P A 2
C54' C 0.406(2) 0.237(3) 0.494(3) 0.079(4) Uani 0.3 1 d D U P A 2
H54D H 0.4228 0.1895 0.5150 0.118 Uiso 0.3 1 calc R U P A 2
H54E H 0.3708 0.2420 0.5245 0.118 Uiso 0.3 1 calc R U P A 2
H54F H 0.3924 0.2458 0.4521 0.118 Uiso 0.3 1 calc R U P A 2
C55' C 0.4616(14) 0.3986(9) 0.4374(14) 0.074(3) Uani 0.3 1 d D U P A 2
H55D H 0.4608 0.4159 0.3894 0.111 Uiso 0.3 1 calc R U P A 2
H55E H 0.4215 0.4097 0.4581 0.111 Uiso 0.3 1 calc R U P A 2
H55F H 0.4964 0.4203 0.4443 0.111 Uiso 0.3 1 calc R U P A 2
C56 C 0.6666(5) 0.4237(5) 0.4409(5) 0.094(3) Uani 1 1 d . . . . .
H56A H 0.6247 0.4025 0.4582 0.140 Uiso 1 1 calc R U . . .
H56B H 0.6904 0.4116 0.4782 0.140 Uiso 1 1 calc R U . . .
H56C H 0.6622 0.4739 0.4173 0.140 Uiso 1 1 calc R U . . .
C57 C 0.6652(4) 0.4227(4) 0.3066(4) 0.074(2) Uani 1 1 d . . . . .
H57A H 0.6865 0.4067 0.2744 0.110 Uiso 1 1 calc R U . . .
H57B H 0.6221 0.4043 0.3221 0.110 Uiso 1 1 calc R U . . .
H57C H 0.6637 0.4732 0.2849 0.110 Uiso 1 1 calc R U . . .
C58 C 0.7910(4) 0.4349(5) 0.3500(5) 0.089(3) Uani 1 1 d . . . . .
H58A H 0.8155 0.4195 0.3188 0.134 Uiso 1 1 calc R U . . .
H58B H 0.7854 0.4850 0.3273 0.134 Uiso 1 1 calc R U . . .
H58C H 0.8136 0.4226 0.3882 0.134 Uiso 1 1 calc R U . . .
C59 C 0.7777(4) 0.3054(4) 0.2774(4) 0.067(2) Uani 1 1 d . . . . .
H59A H 0.7816 0.3550 0.2624 0.100 Uiso 1 1 calc R U . . .
H59B H 0.8123 0.2900 0.2533 0.100 Uiso 1 1 calc R U . . .
H59C H 0.7372 0.2960 0.2683 0.100 Uiso 1 1 calc R U . . .
C60 C 0.8636(3) 0.2671(6) 0.3870(5) 0.096(3) Uani 1 1 d . . . . .
H60A H 0.8654 0.2422 0.4352 0.145 Uiso 1 1 calc R U . . .
H60B H 0.8951 0.2480 0.3634 0.145 Uiso 1 1 calc R U . . .
H60C H 0.8725 0.3161 0.3711 0.145 Uiso 1 1 calc R U . . .
C61 C 0.7734(3) 0.1624(4) 0.3946(4) 0.060(2) Uani 1 1 d . . . . .
H61A H 0.7751 0.1353 0.4426 0.090 Uiso 1 1 calc R U . . .
H61B H 0.7330 0.1543 0.3844 0.090 Uiso 1 1 calc R U . . .
H61C H 0.8081 0.1484 0.3694 0.090 Uiso 1 1 calc R U . . .
C62 C 0.8168(3) 0.2383(4) 0.6082(5) 0.073(3) Uani 1 1 d . . . . .
H62A H 0.7718 0.2377 0.6253 0.109 Uiso 1 1 calc R U . . .
H62B H 0.8409 0.2560 0.6306 0.109 Uiso 1 1 calc R U . . .
H62C H 0.8237 0.2683 0.5599 0.109 Uiso 1 1 calc R U . . .
C63 C 0.9316(5) 0.1434(8) 0.5942(7) 0.047(3) Uani 0.55 1 d D U P B 1
H63A H 0.9435 0.0957 0.6043 0.070 Uiso 0.55 1 calc R U P B 1
H63B H 0.9395 0.1725 0.5458 0.070 Uiso 0.55 1 calc R U P B 1
H63C H 0.9567 0.1602 0.6164 0.070 Uiso 0.55 1 calc R U P B 1
C63' C 0.9248(7) 0.1748(11) 0.5672(9) 0.063(5) Uani 0.45 1 d D U P B 2
H63D H 0.9480 0.1337 0.5686 0.095 Uiso 0.45 1 calc R U P B 2
H63E H 0.9172 0.2051 0.5213 0.095 Uiso 0.45 1 calc R U P B 2
H63F H 0.9497 0.1995 0.5823 0.095 Uiso 0.45 1 calc R U P B 2
C64 C 0.8464(5) 0.0941(6) 0.7196(4) 0.093(3) Uani 1 1 d . . . . .
H64A H 0.8037 0.0909 0.7439 0.140 Uiso 1 1 calc R U . . .
H64B H 0.8622 0.0477 0.7289 0.140 Uiso 1 1 calc R U . . .
H64C H 0.8742 0.1165 0.7342 0.140 Uiso 1 1 calc R U . . .
C65 C 0.7751(4) -0.0204(4) 0.5544(4) 0.0571(19) Uani 1 1 d . . . . .
H65A H 0.7756 0.0137 0.5076 0.086 Uiso 1 1 calc R U . . .
H65B H 0.7942 -0.0635 0.5564 0.086 Uiso 1 1 calc R U . . .
H65C H 0.7314 -0.0290 0.5770 0.086 Uiso 1 1 calc R U . . .
C66 C 0.9055(3) 0.0240(4) 0.5502(4) 0.070(3) Uani 1 1 d . . . . .
H66A H 0.9052 0.0586 0.5036 0.105 Uiso 1 1 calc R U . . .
H66B H 0.9343 0.0388 0.5707 0.105 Uiso 1 1 calc R U . . .
H66C H 0.9197 -0.0203 0.5514 0.105 Uiso 1 1 calc R U . . .
C67 C 0.8211(4) -0.0522(4) 0.6887(4) 0.066(2) Uani 1 1 d . . . . .
H67A H 0.7781 -0.0564 0.7125 0.099 Uiso 1 1 calc R U . . .
H67B H 0.8349 -0.0969 0.6905 0.099 Uiso 1 1 calc R U . . .
H67C H 0.8495 -0.0378 0.7099 0.099 Uiso 1 1 calc R U . . .
C68 C 0.6260(4) -0.0829(4) 0.6937(4) 0.061(2) Uani 1 1 d . . . . .
H68A H 0.6100 -0.0476 0.6535 0.092 Uiso 1 1 calc R U . . .
H68B H 0.6711 -0.0900 0.6829 0.092 Uiso 1 1 calc R U . . .
H68C H 0.6033 -0.1262 0.7094 0.092 Uiso 1 1 calc R U . . .
C69 C 0.6454(3) -0.1250(3) 0.8371(3) 0.0480(17) Uani 1 1 d . . . . .
H69A H 0.6401 -0.1126 0.8741 0.072 Uiso 1 1 calc R U . . .
H69B H 0.6225 -0.1678 0.8510 0.072 Uiso 1 1 calc R U . . .
H69C H 0.6904 -0.1316 0.8246 0.072 Uiso 1 1 calc R U . . .
C70 C 0.5226(3) -0.0452(4) 0.7817(3) 0.0495(18) Uani 1 1 d . . . . .
H70A H 0.5069 -0.0079 0.7426 0.074 Uiso 1 1 calc R U . . .
H70B H 0.5026 -0.0888 0.7921 0.074 Uiso 1 1 calc R U . . .
H70C H 0.5124 -0.0351 0.8201 0.074 Uiso 1 1 calc R U . . .
C71 C 0.6037(3) 0.0086(4) 0.8862(3) 0.0559(19) Uani 1 1 d . . . . .
H71A H 0.6413 -0.0187 0.9017 0.084 Uiso 1 1 calc R U . . .
H71B H 0.5887 0.0318 0.9141 0.084 Uiso 1 1 calc R U . . .
H71C H 0.5705 -0.0218 0.8893 0.084 Uiso 1 1 calc R U . . .
C72 C 0.5504(3) 0.1290(4) 0.7659(3) 0.0497(18) Uani 1 1 d . . . . .
H72A H 0.5192 0.0993 0.7643 0.075 Uiso 1 1 calc R U . . .
H72B H 0.5327 0.1473 0.7973 0.075 Uiso 1 1 calc R U . . .
H72C H 0.5613 0.1673 0.7212 0.075 Uiso 1 1 calc R U . . .
C73 C 0.6866(3) 0.1332(4) 0.7984(3) 0.0487(17) Uani 1 1 d . . . . .
H73A H 0.7243 0.1055 0.8132 0.073 Uiso 1 1 calc R U . . .
H73B H 0.6980 0.1715 0.7539 0.073 Uiso 1 1 calc R U . . .
H73C H 0.6694 0.1515 0.8299 0.073 Uiso 1 1 calc R U . . .
B80 B 0.6717(3) 0.6892(4) 0.0580(3) 0.0281(14) Uani 1 1 d . . . . .
C81 C 0.60227(13) 0.72147(19) 0.02679(17) 0.0287(13) Uani 1 1 d G . . . .
C82 C 0.58238(16) 0.70245(18) -0.01938(19) 0.0344(14) Uani 1 1 d G . . . .
H82 H 0.6057 0.6692 -0.0302 0.041 Uiso 1 1 calc R U . . .
C83 C 0.52771(17) 0.7331(2) -0.04936(18) 0.0396(15) Uani 1 1 d G . . . .
C84 C 0.49293(14) 0.7827(2) -0.03318(19) 0.0417(16) Uani 1 1 d G . . . .
H84 H 0.4563 0.8032 -0.0532 0.050 Uiso 1 1 calc R U . . .
C85 C 0.51281(16) 0.80176(19) 0.0130(2) 0.0398(15) Uani 1 1 d G . . . .
C86 C 0.56748(16) 0.7711(2) 0.04297(17) 0.0341(14) Uani 1 1 d G . . . .
H86 H 0.5808 0.7839 0.0739 0.041 Uiso 1 1 calc R U . . .
C87 C 0.5059(4) 0.7153(4) -0.1003(4) 0.0548(19) Uani 1 1 d . . . . .
F1 F 0.5336(4) 0.7520(4) -0.1615(3) 0.166(4) Uani 1 1 d . . . . .
F2 F 0.5183(3) 0.6497(3) -0.0884(3) 0.1019(19) Uani 1 1 d . . . . .
F3 F 0.4444(3) 0.7214(4) -0.1026(4) 0.139(3) Uani 1 1 d . . . . .
C88 C 0.4750(3) 0.8541(5) 0.0313(4) 0.057(2) Uani 1 1 d . . . . .
F4 F 0.4307(3) 0.8266(3) 0.0815(4) 0.157(4) Uani 1 1 d . . . . .
F5 F 0.4492(3) 0.9050(3) -0.0199(3) 0.1017(19) Uani 1 1 d . . . . .
F6 F 0.5103(3) 0.8922(3) 0.0475(3) 0.1010(19) Uani 1 1 d . . . . .
C91 C 0.72857(14) 0.74420(16) -0.00418(14) 0.0250(12) Uani 1 1 d G . . . .
C92 C 0.74263(16) 0.80869(18) -0.00795(15) 0.0305(13) Uani 1 1 d G . . . .
H92 H 0.7226 0.8216 0.0253 0.037 Uiso 1 1 calc R U . . .
C93 C 0.78658(17) 0.85391(14) -0.06139(18) 0.0306(13) Uani 1 1 d G . . . .
C94 C 0.81648(15) 0.83464(17) -0.11106(15) 0.0331(14) Uani 1 1 d G . . . .
H94 H 0.8459 0.8649 -0.1468 0.040 Uiso 1 1 calc R U . . .
C95 C 0.80242(15) 0.77015(18) -0.10729(15) 0.0270(12) Uani 1 1 d G . . . .
C96 C 0.75847(16) 0.72493(14) -0.05385(16) 0.0270(12) Uani 1 1 d G . . . .
H96 H 0.7491 0.6818 -0.0513 0.032 Uiso 1 1 calc R U . . .
C97 C 0.8011(3) 0.9237(4) -0.0673(3) 0.0459(16) Uani 1 1 d D . . . .
F7 F 0.7621(4) 0.9745(5) -0.1030(5) 0.089(3) Uani 0.6 1 d D U P C 1
F8 F 0.7998(4) 0.9220(5) -0.0064(4) 0.082(2) Uani 0.6 1 d D U P C 1
F9 F 0.8614(3) 0.9465(4) -0.0992(4) 0.0528(17) Uani 0.6 1 d D U P C 1
F7' F 0.7893(6) 0.9774(6) -0.1277(5) 0.065(3) Uani 0.4 1 d D U P C 2
F8' F 0.7609(5) 0.9410(5) -0.0231(5) 0.048(2) Uani 0.4 1 d D U P C 2
F9' F 0.8595(5) 0.9287(8) -0.0553(8) 0.085(4) Uani 0.4 1 d D U P C 2
C98 C 0.8331(3) 0.7477(4) -0.1597(3) 0.0414(16) Uani 1 1 d . . . . .
F10 F 0.88403(18) 0.7861(2) -0.1998(2) 0.0637(12) Uani 1 1 d . . . . .
F11 F 0.8557(2) 0.6816(2) -0.1304(2) 0.0774(14) Uani 1 1 d . . . . .
F12 F 0.79363(17) 0.7500(3) -0.2007(2) 0.0716(14) Uani 1 1 d . . . . .
C101 C 0.68786(15) 0.60519(14) 0.07419(18) 0.0287(13) Uani 1 1 d G . . . .
C102 C 0.75127(13) 0.58180(16) 0.07736(18) 0.0280(13) Uani 1 1 d G . . . .
H102 H 0.7844 0.6136 0.0656 0.034 Uiso 1 1 calc R U . . .
C103 C 0.76514(12) 0.51081(18) 0.09814(18) 0.0301(13) Uani 1 1 d G . . . .
C104 C 0.71561(17) 0.46322(14) 0.11576(19) 0.0361(14) Uani 1 1 d G . . . .
H104 H 0.7249 0.4157 0.1297 0.043 Uiso 1 1 calc R U . . .
C105 C 0.65220(15) 0.48661(17) 0.11259(19) 0.0375(15) Uani 1 1 d G . . . .
C106 C 0.63832(12) 0.55760(19) 0.09181(19) 0.0326(13) Uani 1 1 d G . . . .
H106 H 0.5959 0.5732 0.0897 0.039 Uiso 1 1 calc R U . . .
C107 C 0.8335(3) 0.4876(3) 0.1033(3) 0.0376(14) Uani 1 1 d . . . . .
F13 F 0.87471(18) 0.5312(2) 0.0549(2) 0.0799(16) Uani 1 1 d . . . . .
F14 F 0.85074(19) 0.4803(3) 0.1608(2) 0.0812(15) Uani 1 1 d . . . . .
F15 F 0.84433(19) 0.4241(2) 0.1051(3) 0.0714(13) Uani 1 1 d . . . . .
C108 C 0.5975(4) 0.4363(4) 0.1360(4) 0.0548(19) Uani 1 1 d . . . . .
F16 F 0.6158(3) 0.3746(4) 0.1385(3) 0.117(2) Uani 1 1 d . U . . .
F17 F 0.5674(3) 0.4257(3) 0.1972(3) 0.1129(19) Uani 1 1 d . U . . .
F18 F 0.5517(2) 0.4594(2) 0.0972(3) 0.0744(13) Uani 1 1 d . . . . .
C111 C 0.6729(2) 0.6857(3) 0.1328(3) 0.0289(13) Uani 1 1 d . . . . .
C112 C 0.7292(2) 0.6965(3) 0.1546(3) 0.0312(13) Uani 1 1 d . . . . .
H112 H 0.7661 0.7136 0.1229 0.037 Uiso 1 1 calc R U . . .
C113 C 0.7309(2) 0.6826(3) 0.2215(3) 0.0330(14) Uani 1 1 d . . . . .
C114 C 0.6776(3) 0.6554(4) 0.2716(3) 0.0391(15) Uani 1 1 d . . . . .
H114 H 0.6791 0.6450 0.3168 0.047 Uiso 1 1 calc R U . . .
C115 C 0.6211(3) 0.6441(3) 0.2509(3) 0.0389(15) Uani 1 1 d . . . . .
C116 C 0.6188(3) 0.6593(3) 0.1837(3) 0.0350(14) Uani 1 1 d . . . . .
H116 H 0.5806 0.6519 0.1718 0.042 Uiso 1 1 calc R U . . .
C117 C 0.7925(3) 0.6921(4) 0.2415(3) 0.0466(18) Uani 1 1 d . . . . .
F19 F 0.83418(18) 0.6404(3) 0.2489(2) 0.0735(14) Uani 1 1 d . . . . .
F20 F 0.78444(19) 0.6986(3) 0.3000(2) 0.0721(14) Uani 1 1 d . . . . .
F21 F 0.82450(18) 0.7508(3) 0.1944(2) 0.0634(12) Uani 1 1 d . . . . .
C118 C 0.5621(3) 0.6163(5) 0.3013(4) 0.058(2) Uani 1 1 d . . . . .
F22 F 0.5145(2) 0.6624(3) 0.2909(3) 0.101(2) Uani 1 1 d . . . . .
F23 F 0.5367(2) 0.5613(3) 0.2988(3) 0.0960(18) Uani 1 1 d . . . . .
F24 F 0.5714(2) 0.5914(3) 0.3663(2) 0.0935(18) Uani 1 1 d . . . . .
B120 B 0.1725(3) 0.1667(4) 0.5925(3) 0.0280(14) Uani 1 1 d . . . . .
C121 C 0.17349(15) 0.1784(2) 0.51201(12) 0.0263(12) Uani 1 1 d G . . . .
C122 C 0.22990(12) 0.1993(2) 0.46576(15) 0.0285(13) Uani 1 1 d G . . . .
H122 H 0.2685 0.2003 0.4807 0.034 Uiso 1 1 calc R U . . .
C123 C 0.22863(12) 0.2187(2) 0.39716(14) 0.0292(13) Uani 1 1 d G . . . .
C124 C 0.17095(15) 0.2173(2) 0.37483(12) 0.0272(12) Uani 1 1 d G . . . .
H124 H 0.1701 0.2303 0.3289 0.033 Uiso 1 1 calc R U . . .
C125 C 0.11453(11) 0.1964(2) 0.42108(15) 0.0246(12) Uani 1 1 d G . . . .
C126 C 0.11580(12) 0.1769(2) 0.48967(14) 0.0260(12) Uani 1 1 d G . . . .
H126 H 0.0781 0.1629 0.5206 0.031 Uiso 1 1 calc R U . . .
C127 C 0.2890(3) 0.2428(3) 0.3492(3) 0.0459(17) Uani 1 1 d D . . . .
F25 F 0.3392(5) 0.1992(6) 0.3738(6) 0.034(3) Uani 0.5 1 d D U P D 1
F26 F 0.3098(5) 0.3044(5) 0.3363(5) 0.0559(16) Uani 0.5 1 d D U P D 1
F27 F 0.2879(4) 0.2362(5) 0.2899(4) 0.051(2) Uani 0.5 1 d D U P D 1
F25' F 0.3355(6) 0.1937(7) 0.3636(7) 0.059(5) Uani 0.5 1 d D U P D 2
F26' F 0.3154(5) 0.2972(5) 0.3616(5) 0.0559(16) Uani 0.5 1 d D U P D 2
F27' F 0.2825(3) 0.2799(4) 0.2847(3) 0.0458(19) Uani 0.5 1 d D U P D 2
C128 C 0.0511(3) 0.1988(3) 0.3970(3) 0.0346(14) Uani 1 1 d . . . . .
F28 F 0.01581(16) 0.2534(2) 0.3957(2) 0.0588(11) Uani 1 1 d . . . . .
F29 F 0.05752(16) 0.2030(2) 0.33462(18) 0.0593(12) Uani 1 1 d . . . . .
F30 F 0.01545(16) 0.1416(2) 0.43876(18) 0.0533(10) Uani 1 1 d . . . . .
C131 C 0.11901(15) 0.10577(16) 0.65009(15) 0.0290(13) Uani 1 1 d G . . . .
C132 C 0.09071(17) 0.11174(16) 0.70827(17) 0.0297(13) Uani 1 1 d G . . . .
H132 H 0.1004 0.1500 0.7146 0.036 Uiso 1 1 calc R U . . .
C133 C 0.04792(16) 0.06051(19) 0.75700(14) 0.0343(14) Uani 1 1 d G . . . .
C134 C 0.03345(15) 0.00331(17) 0.74756(15) 0.0357(14) Uani 1 1 d G . . . .
H134 H 0.0048 -0.0310 0.7802 0.043 Uiso 1 1 calc R U . . .
C135 C 0.06176(17) -0.00267(16) 0.68938(18) 0.0306(13) Uani 1 1 d G . . . .
C136 C 0.10454(16) 0.04857(18) 0.64064(14) 0.0296(13) Uani 1 1 d G . . . .
H136 H 0.1235 0.0446 0.6017 0.036 Uiso 1 1 calc R U . . .
C137 C 0.0169(3) 0.0676(4) 0.8190(3) 0.0521(19) Uani 1 1 d D . . . .
F31 F -0.0441(4) 0.0858(6) 0.8172(5) 0.072(2) Uani 0.55 1 d D U P E 1
F32 F 0.0490(4) 0.1090(5) 0.8338(5) 0.061(2) Uani 0.55 1 d D U P E 1
F33 F 0.0141(4) 0.0050(4) 0.8759(4) 0.065(2) Uani 0.55 1 d D U P E 1
F31' F -0.0215(4) 0.1261(5) 0.8019(4) 0.054(2) Uani 0.45 1 d D U P E 2
F32' F 0.0576(5) 0.0725(7) 0.8545(6) 0.069(3) Uani 0.45 1 d D U P E 2
F33' F -0.0255(6) 0.0168(6) 0.8602(6) 0.088(3) Uani 0.45 1 d D U P E 2
C138 C 0.0482(3) -0.0658(3) 0.6811(3) 0.0367(14) Uani 1 1 d . . . . .
F34 F 0.0839(2) -0.1221(2) 0.7172(2) 0.0691(12) Uani 1 1 d . . . . .
F35 F -0.01261(18) -0.0880(2) 0.7049(2) 0.0666(12) Uani 1 1 d . . . . .
F36 F 0.0603(2) -0.0560(2) 0.6172(2) 0.0694(13) Uani 1 1 d . . . . .
C141 C 0.24420(13) 0.13539(18) 0.62252(17) 0.0290(13) Uani 1 1 d G . . . .
C142 C 0.27905(16) 0.08673(19) 0.60487(17) 0.0304(13) Uani 1 1 d G . . . .
H142 H 0.2652 0.0743 0.5740 0.036 Uiso 1 1 calc R U . . .
C143 C 0.33456(15) 0.05665(18) 0.63333(19) 0.0331(14) Uani 1 1 d G . . . .
C144 C 0.35522(13) 0.07522(19) 0.67944(18) 0.0337(14) Uani 1 1 d G . . . .
H144 H 0.3924 0.0551 0.6985 0.040 Uiso 1 1 calc R U . . .
C145 C 0.32037(16) 0.12388(19) 0.69709(17) 0.0325(13) Uani 1 1 d G . . . .
C146 C 0.26486(15) 0.15397(17) 0.66863(18) 0.0286(13) Uani 1 1 d G . . . .
H146 H 0.2415 0.1865 0.6804 0.034 Uiso 1 1 calc R U . . .
C147 C 0.3704(3) 0.0037(3) 0.6157(3) 0.0430(16) Uani 1 1 d D . . . .
F37 F 0.4343(3) 0.0027(4) 0.6170(4) 0.0659(19) Uani 0.6 1 d D U P F 1
F38 F 0.3728(4) 0.0197(4) 0.5481(4) 0.066(2) Uani 0.6 1 d D U P F 1
F39 F 0.3484(5) -0.0602(5) 0.6508(5) 0.096(3) Uani 0.6 1 d D U P F 1
F37' F 0.4126(6) 0.0293(7) 0.5616(6) 0.087(4) Uani 0.4 1 d D U P F 2
F38' F 0.3319(4) -0.0421(5) 0.6119(6) 0.050(2) Uani 0.4 1 d D U P F 2
F39' F 0.4025(5) -0.0428(6) 0.6673(5) 0.072(3) Uani 0.4 1 d D U P F 2
C148 C 0.3447(3) 0.1451(4) 0.7448(3) 0.0427(16) Uani 1 1 d . . . . .
F40 F 0.3758(2) 0.0923(2) 0.7921(2) 0.0686(13) Uani 1 1 d . . . . .
F41 F 0.29741(18) 0.1644(2) 0.7810(2) 0.0575(11) Uani 1 1 d . . . . .
F42 F 0.3856(2) 0.1981(3) 0.7134(2) 0.0773(14) Uani 1 1 d . . . . .
C151 C 0.15607(16) 0.24866(15) 0.58405(19) 0.0284(13) Uani 1 1 d G . . . .
C152 C 0.20511(12) 0.29807(19) 0.5602(2) 0.0324(13) Uani 1 1 d G . . . .
H152 H 0.2477 0.2846 0.5536 0.039 Uiso 1 1 calc R U . . .
C153 C 0.19045(16) 0.36758(17) 0.5462(2) 0.0387(15) Uani 1 1 d G . . . .
C154 C 0.12675(19) 0.38768(15) 0.5560(2) 0.0469(17) Uani 1 1 d G . . . .
H154 H 0.1169 0.4342 0.5466 0.056 Uiso 1 1 calc R U . . .
C155 C 0.07770(13) 0.3383(2) 0.5798(2) 0.0431(16) Uani 1 1 d G . . . .
C156 C 0.09236(14) 0.26875(18) 0.5939(2) 0.0363(14) Uani 1 1 d G . . . .
H156 H 0.0595 0.2357 0.6098 0.044 Uiso 1 1 calc R U . . .
C157 C 0.2435(3) 0.4204(4) 0.5198(4) 0.0516(18) Uani 1 1 d . . . . .
F43 F 0.2925(2) 0.3988(3) 0.5521(3) 0.106(2) Uani 1 1 d . . . . .
F44 F 0.2698(3) 0.4349(4) 0.4575(3) 0.133(3) Uani 1 1 d . . . . .
F45 F 0.2273(3) 0.4804(4) 0.5162(6) 0.194(5) Uani 1 1 d . . . . .
C158 C 0.0084(8) 0.3601(8) 0.5840(6) 0.051(3) Uani 0.55 1 d D U P G 1
F46 F 0.000(2) 0.4275(11) 0.5506(12) 0.091(8) Uani 0.55 1 d D . P G 1
F47 F -0.0231(6) 0.3495(9) 0.5444(7) 0.111(6) Uani 0.55 1 d D . P G 1
F48 F -0.0215(7) 0.3232(9) 0.6460(7) 0.126(8) Uani 0.55 1 d D . P G 1
C159 C 0.0109(9) 0.3577(10) 0.6033(8) 0.051(3) Uani 0.45 1 d D U P G 2
F46' F -0.004(3) 0.4238(14) 0.5770(17) 0.091(8) Uani 0.45 1 d D . P G 2
F47' F -0.0317(6) 0.3190(10) 0.5984(16) 0.122(11) Uani 0.45 1 d D . P G 2
F48' F -0.0001(10) 0.3608(13) 0.6593(9) 0.127(9) Uani 0.45 1 d D . P G 2

loop_
_atom_site_aniso_label
_atom_site_aniso_U_11
_atom_site_aniso_U_22
_atom_site_aniso_U_33
_atom_site_aniso_U_23
_atom_site_aniso_U_13
_atom_site_aniso_U_12
Sn1 0.0263(2) 0.0231(2) 0.0274(2) -0.00793(17) -0.00801(15) 0.00289(16)
Sn2 0.02210(19) 0.0226(2) 0.0250(2) -0.00910(16) -0.00530(14) 0.00183(15)
Sn3 0.0257(2) 0.0284(2) 0.0249(2) -0.00732(17) -0.00486(15) 0.00288(16)
Sn4 0.02193(19) 0.0270(2) 0.0239(2) -0.00836(17) -0.00513(14) 0.00213(16)
C1 0.030(3) 0.022(3) 0.028(3) -0.011(2) -0.006(2) 0.005(2)
C2 0.046(4) 0.027(3) 0.043(4) -0.017(3) -0.013(3) 0.009(3)
C3 0.027(3) 0.038(4) 0.034(3) -0.010(3) -0.007(2) 0.003(3)
C4 0.032(3) 0.041(4) 0.034(3) -0.019(3) -0.003(3) -0.005(3)
C5 0.062(4) 0.040(4) 0.036(4) -0.024(3) -0.009(3) 0.000(3)
O1 0.050(2) 0.032(3) 0.033(2) -0.015(2) -0.0169(19) 0.009(2)
O2 0.039(2) 0.034(2) 0.028(2) -0.0170(19) -0.0110(17) 0.0065(18)
C6 0.028(3) 0.034(4) 0.033(3) 0.004(3) -0.007(2) 0.003(3)
C7 0.027(3) 0.029(3) 0.040(3) -0.012(3) -0.006(2) 0.004(3)
C8 0.024(3) 0.033(3) 0.029(3) -0.012(3) -0.006(2) -0.002(2)
C9 0.023(3) 0.026(3) 0.027(3) -0.007(2) -0.003(2) -0.006(2)
C11 0.027(3) 0.029(3) 0.026(3) -0.007(3) -0.014(2) 0.003(2)
C12 0.027(3) 0.042(4) 0.037(3) -0.008(3) -0.011(2) 0.001(3)
C13 0.050(4) 0.035(4) 0.037(4) -0.011(3) -0.016(3) 0.005(3)
C14 0.039(3) 0.033(4) 0.036(4) -0.017(3) 0.004(3) -0.002(3)
C15 0.086(5) 0.043(4) 0.042(4) -0.023(4) -0.018(4) 0.020(4)
O3 0.068(3) 0.032(3) 0.033(2) -0.015(2) -0.012(2) 0.015(2)
O4 0.041(2) 0.030(3) 0.041(2) -0.017(2) -0.0125(18) 0.0089(19)
C16 0.022(3) 0.036(4) 0.036(3) 0.001(3) -0.003(2) -0.001(3)
C17 0.028(3) 0.047(4) 0.036(3) -0.014(3) -0.007(2) -0.004(3)
C18 0.021(3) 0.029(3) 0.026(3) -0.004(3) 0.004(2) 0.003(2)
C19 0.027(3) 0.031(3) 0.019(3) -0.003(2) -0.005(2) 0.006(2)
Si1 0.0310(9) 0.0513(13) 0.0395(10) -0.0019(9) -0.0127(7) -0.0077(8)
Si2 0.0366(10) 0.0341(11) 0.0599(13) -0.0075(10) -0.0061(9) 0.0131(8)
Si3 0.0407(10) 0.0375(11) 0.0353(10) -0.0159(8) 0.0040(7) -0.0017(8)
Si4 0.0421(10) 0.0366(11) 0.0575(12) -0.0178(10) -0.0142(8) -0.0064(8)
Si5 0.0251(8) 0.0577(13) 0.0407(10) -0.0260(10) -0.0039(7) 0.0029(8)
Si6 0.0285(8) 0.0364(10) 0.0314(9) -0.0123(8) -0.0079(7) -0.0050(7)
Si7 0.0431(10) 0.0274(10) 0.0437(10) -0.0147(8) -0.0080(8) -0.0014(8)
Si8 0.0290(8) 0.0375(10) 0.0304(9) -0.0080(8) -0.0026(7) -0.0042(7)
Si9 0.0312(9) 0.0521(12) 0.0304(9) -0.0022(8) -0.0113(7) -0.0021(8)
Si10 0.0303(10) 0.0546(14) 0.0556(12) -0.0122(10) -0.0040(8) 0.0127(9)
Si11 0.0570(12) 0.0419(12) 0.0498(12) -0.0169(10) 0.0021(9) -0.0182(10)
Si12 0.0286(9) 0.0634(14) 0.0402(11) -0.0169(10) -0.0006(7) 0.0040(9)
Si13 0.0255(9) 0.0711(15) 0.0519(12) -0.0367(11) -0.0054(8) -0.0024(9)
Si14 0.0320(9) 0.0321(10) 0.0348(9) -0.0067(8) -0.0011(7) 0.0085(7)
Si15 0.0301(9) 0.0322(10) 0.0340(9) -0.0063(8) -0.0039(7) -0.0053(7)
Si16 0.0369(9) 0.0407(11) 0.0270(9) -0.0135(8) -0.0017(7) 0.0021(8)
C20 0.042(4) 0.068(6) 0.071(6) -0.005(4) -0.008(4) -0.015(4)
C21 0.048(4) 0.073(6) 0.059(5) -0.001(4) -0.027(4) -0.009(4)
C22 0.060(4) 0.053(5) 0.050(4) -0.014(4) -0.015(3) -0.011(4)
C23 0.063(5) 0.049(5) 0.064(5) -0.018(4) -0.009(4) 0.029(4)
C24 0.045(4) 0.041(5) 0.077(6) 0.002(4) -0.005(4) 0.015(4)
C25 0.064(5) 0.050(5) 0.098(7) -0.031(5) -0.019(4) 0.013(4)
C26 0.073(5) 0.054(5) 0.033(4) -0.019(4) 0.001(3) -0.007(4)
C27 0.066(5) 0.037(4) 0.041(4) -0.009(3) -0.011(3) 0.007(3)
C28 0.060(5) 0.060(5) 0.063(5) -0.029(4) 0.024(4) -0.007(4)
C29 0.086(5) 0.042(5) 0.059(5) -0.018(4) -0.033(4) -0.012(4)
C30 0.077(5) 0.040(4) 0.049(4) -0.023(4) 0.000(4) -0.013(4)
C31 0.040(4) 0.080(7) 0.133(9) -0.041(6) -0.025(5) -0.018(4)
C32 0.040(4) 0.055(5) 0.041(4) -0.025(3) -0.009(3) 0.001(3)
C33 0.062(5) 0.067(5) 0.047(4) -0.025(4) -0.011(3) -0.019(4)
C34 0.039(4) 0.060(5) 0.038(4) -0.014(4) -0.009(3) 0.003(3)
C35 0.073(5) 0.085(7) 0.088(7) -0.060(6) -0.009(5) 0.020(5)
C36 0.025(3) 0.112(7) 0.048(4) -0.044(5) 0.001(3) 0.005(4)
C37 0.031(3) 0.088(6) 0.042(4) -0.027(4) 0.001(3) -0.006(4)
C38 0.055(4) 0.040(4) 0.065(5) -0.031(4) -0.003(3) 0.002(3)
C39 0.052(4) 0.053(5) 0.051(4) -0.030(4) -0.013(3) -0.008(3)
C40 0.067(5) 0.026(4) 0.073(5) -0.015(4) -0.010(4) -0.003(3)
C41 0.051(4) 0.065(5) 0.024(3) -0.003(3) -0.005(3) -0.005(4)
C42 0.023(3) 0.057(5) 0.056(4) -0.016(4) 0.000(3) -0.004(3)
C43 0.038(4) 0.051(5) 0.040(4) -0.014(3) 0.003(3) 0.000(3)
C50 0.050(4) 0.093(7) 0.056(5) -0.033(5) -0.020(4) 0.010(4)
C51 0.038(4) 0.074(6) 0.041(4) 0.003(4) -0.011(3) -0.009(4)
C52 0.072(5) 0.059(5) 0.051(5) -0.004(4) -0.037(4) -0.018(4)
C53 0.067(3) 0.068(4) 0.070(3) -0.0310(19) -0.0075(14) 0.0020(14)
C54 0.077(4) 0.080(4) 0.078(4) -0.035(2) -0.0104(16) 0.0004(14)
C55 0.074(3) 0.073(4) 0.074(4) -0.0330(19) -0.0095(14) 0.0025(14)
C53' 0.067(3) 0.068(4) 0.070(3) -0.0310(19) -0.0075(14) 0.0020(14)
C54' 0.077(4) 0.080(4) 0.078(4) -0.035(2) -0.0104(16) 0.0004(14)
C55' 0.074(3) 0.073(4) 0.074(4) -0.0330(19) -0.0095(14) 0.0025(14)
C56 0.136(8) 0.049(6) 0.078(7) -0.027(5) 0.039(6) -0.029(6)
C57 0.077(6) 0.046(5) 0.070(6) -0.007(4) -0.002(4) 0.009(4)
C58 0.092(7) 0.075(7) 0.087(7) -0.024(5) 0.011(5) -0.056(6)
C59 0.073(5) 0.065(6) 0.044(4) -0.013(4) 0.010(4) -0.009(4)
C60 0.038(4) 0.142(10) 0.094(7) -0.038(7) -0.015(4) -0.003(5)
C61 0.050(4) 0.066(6) 0.051(5) -0.018(4) -0.005(3) 0.021(4)
C62 0.054(5) 0.073(6) 0.110(7) -0.051(6) -0.021(4) -0.016(4)
C63 0.044(4) 0.047(4) 0.048(4) -0.021(2) -0.0071(19) 0.0001(19)
C63' 0.062(5) 0.064(5) 0.064(5) -0.028(3) -0.009(2) -0.001(2)
C64 0.111(7) 0.125(10) 0.071(6) -0.059(7) -0.048(5) 0.015(7)
C65 0.078(5) 0.033(4) 0.059(5) -0.018(4) -0.017(4) 0.009(4)
C66 0.048(4) 0.047(5) 0.096(6) -0.028(5) 0.028(4) 0.004(4)
C67 0.074(5) 0.045(5) 0.052(5) 0.001(4) -0.014(4) 0.012(4)
C68 0.083(5) 0.051(5) 0.049(5) -0.022(4) -0.001(4) -0.013(4)
C69 0.039(4) 0.034(4) 0.055(4) -0.005(3) -0.012(3) -0.001(3)
C70 0.031(3) 0.051(5) 0.048(4) -0.004(3) -0.011(3) -0.007(3)
C71 0.070(5) 0.062(5) 0.035(4) -0.024(4) 0.005(3) -0.008(4)
C72 0.042(4) 0.051(5) 0.051(4) -0.023(4) 0.007(3) 0.002(3)
C73 0.067(4) 0.041(4) 0.040(4) -0.019(3) -0.008(3) -0.005(4)
B80 0.028(3) 0.033(4) 0.022(3) -0.012(3) -0.004(2) 0.001(3)
C81 0.025(3) 0.029(3) 0.028(3) -0.010(3) 0.000(2) -0.006(2)
C82 0.032(3) 0.037(4) 0.032(3) -0.012(3) -0.005(2) -0.007(3)
C83 0.035(3) 0.042(4) 0.036(3) -0.008(3) -0.010(3) -0.013(3)
C84 0.021(3) 0.044(4) 0.041(4) -0.001(3) -0.007(3) -0.004(3)
C85 0.026(3) 0.050(4) 0.035(3) -0.014(3) 0.002(3) 0.001(3)
C86 0.028(3) 0.044(4) 0.028(3) -0.016(3) 0.001(2) -0.001(3)
C87 0.063(5) 0.046(5) 0.052(5) -0.013(4) -0.021(4) -0.018(4)
F1 0.295(9) 0.173(7) 0.038(3) -0.037(4) -0.008(4) -0.150(7)
F2 0.143(5) 0.085(4) 0.121(5) -0.065(4) -0.082(4) 0.018(4)
F3 0.089(4) 0.197(8) 0.212(7) -0.143(7) -0.099(4) 0.032(4)
C88 0.031(4) 0.067(6) 0.074(6) -0.034(5) -0.010(4) 0.015(4)
F4 0.149(5) 0.070(4) 0.177(6) -0.038(4) 0.124(5) -0.003(4)
F5 0.120(4) 0.096(4) 0.088(4) -0.042(3) -0.038(3) 0.066(4)
F6 0.089(4) 0.105(5) 0.140(5) -0.085(4) -0.028(3) 0.038(3)
C91 0.022(3) 0.027(3) 0.024(3) -0.008(2) -0.012(2) 0.007(2)
C92 0.035(3) 0.031(3) 0.033(3) -0.020(3) -0.005(2) 0.001(3)
C93 0.030(3) 0.026(3) 0.036(3) -0.011(3) -0.013(2) 0.002(3)
C94 0.021(3) 0.037(4) 0.031(3) -0.006(3) -0.006(2) -0.002(3)
C95 0.027(3) 0.029(3) 0.025(3) -0.011(3) -0.007(2) 0.001(2)
C96 0.030(3) 0.027(3) 0.024(3) -0.011(3) -0.005(2) -0.004(2)
C97 0.044(4) 0.036(4) 0.054(4) -0.015(3) -0.013(3) -0.003(3)
F7 0.087(3) 0.084(3) 0.095(3) -0.039(2) -0.0129(19) 0.0015(19)
F8 0.092(3) 0.080(3) 0.082(3) -0.041(2) -0.0126(19) -0.0076(19)
F9 0.053(2) 0.048(2) 0.058(2) -0.0248(18) -0.0026(17) -0.0099(17)
F7' 0.070(4) 0.060(4) 0.065(4) -0.029(2) -0.006(2) 0.0012(19)
F8' 0.051(3) 0.044(3) 0.053(3) -0.027(2) -0.0018(19) -0.0011(19)
F9' 0.085(4) 0.084(4) 0.089(4) -0.039(2) -0.017(2) -0.003(2)
C98 0.035(3) 0.053(5) 0.036(4) -0.018(3) -0.006(3) -0.001(3)
F10 0.055(2) 0.089(4) 0.050(2) -0.040(2) 0.0228(19) -0.023(2)
F11 0.121(4) 0.058(3) 0.040(2) -0.021(2) 0.004(2) 0.035(3)
F12 0.048(2) 0.137(5) 0.059(3) -0.069(3) -0.0095(19) 0.000(3)
C101 0.031(3) 0.031(3) 0.026(3) -0.014(3) 0.000(2) -0.009(3)
C102 0.027(3) 0.029(3) 0.024(3) -0.009(3) 0.002(2) -0.010(2)
C103 0.040(3) 0.026(3) 0.018(3) -0.005(2) -0.002(2) 0.000(3)
C104 0.054(4) 0.025(3) 0.027(3) -0.009(3) -0.004(3) -0.006(3)
C105 0.037(3) 0.038(4) 0.034(3) -0.011(3) -0.006(3) -0.014(3)
C106 0.031(3) 0.033(4) 0.030(3) -0.010(3) -0.005(2) -0.003(3)
C107 0.038(3) 0.029(4) 0.040(4) -0.011(3) -0.004(3) -0.001(3)
F13 0.035(2) 0.053(3) 0.091(3) 0.009(2) 0.018(2) 0.007(2)
F14 0.055(3) 0.125(5) 0.082(3) -0.058(3) -0.032(2) 0.019(3)
F15 0.056(2) 0.048(3) 0.124(4) -0.049(3) -0.027(2) 0.019(2)
C108 0.065(5) 0.045(5) 0.051(5) -0.019(4) 0.002(4) -0.018(4)
F16 0.106(2) 0.105(3) 0.137(3) -0.0463(19) -0.0282(18) -0.0120(18)
F17 0.108(2) 0.119(3) 0.107(2) -0.0426(18) -0.0136(17) -0.0376(18)
F18 0.056(3) 0.066(3) 0.098(4) -0.027(3) -0.026(2) -0.023(2)
C111 0.025(3) 0.034(4) 0.032(3) -0.019(3) -0.002(2) 0.000(2)
C112 0.024(3) 0.046(4) 0.029(3) -0.023(3) 0.000(2) 0.000(3)
C113 0.027(3) 0.043(4) 0.036(3) -0.024(3) -0.005(2) 0.004(3)
C114 0.045(4) 0.051(4) 0.026(3) -0.022(3) -0.005(3) 0.009(3)
C115 0.034(3) 0.043(4) 0.033(3) -0.014(3) 0.000(3) 0.004(3)
C116 0.028(3) 0.042(4) 0.034(3) -0.016(3) -0.001(2) -0.004(3)
C117 0.047(4) 0.069(5) 0.035(4) -0.032(4) -0.016(3) 0.013(4)
F19 0.048(2) 0.087(4) 0.104(4) -0.053(3) -0.040(2) 0.022(2)
F20 0.064(3) 0.123(4) 0.050(3) -0.054(3) -0.014(2) -0.005(3)
F21 0.049(2) 0.085(3) 0.063(3) -0.036(3) -0.010(2) -0.021(2)
C118 0.046(4) 0.080(6) 0.038(4) -0.020(4) -0.001(3) -0.001(4)
F22 0.050(3) 0.121(5) 0.083(4) -0.019(3) 0.024(2) 0.031(3)
F23 0.071(3) 0.115(5) 0.086(4) -0.039(4) 0.031(3) -0.043(3)
F24 0.061(3) 0.153(5) 0.034(2) -0.018(3) 0.011(2) -0.015(3)
B120 0.027(3) 0.029(4) 0.028(3) -0.012(3) -0.004(3) 0.001(3)
C121 0.028(3) 0.020(3) 0.029(3) -0.010(2) -0.001(2) 0.000(2)
C122 0.022(3) 0.030(3) 0.032(3) -0.011(3) -0.007(2) -0.003(2)
C123 0.026(3) 0.026(3) 0.024(3) -0.001(2) -0.002(2) -0.001(2)
C124 0.031(3) 0.023(3) 0.022(3) -0.006(2) -0.006(2) 0.004(2)
C125 0.020(3) 0.025(3) 0.030(3) -0.012(3) -0.006(2) 0.001(2)
C126 0.022(3) 0.027(3) 0.026(3) -0.011(3) 0.000(2) 0.001(2)
C127 0.031(3) 0.064(5) 0.037(4) -0.016(4) -0.012(3) 0.004(3)
F25 0.029(3) 0.038(3) 0.035(3) -0.018(2) -0.0013(18) 0.0022(18)
F26 0.0510(18) 0.0545(19) 0.056(2) -0.0198(14) -0.0051(13) -0.0038(12)
F27 0.046(3) 0.059(3) 0.044(3) -0.0202(19) -0.0038(17) 0.0026(18)
F25' 0.056(5) 0.061(5) 0.060(5) -0.030(3) -0.004(2) 0.0022(19)
F26' 0.0510(18) 0.0545(19) 0.056(2) -0.0198(14) -0.0051(13) -0.0038(12)
F27' 0.041(2) 0.049(3) 0.040(2) -0.0150(18) -0.0013(17) -0.0011(18)
C128 0.028(3) 0.046(4) 0.027(3) -0.014(3) -0.002(2) -0.005(3)
F28 0.036(2) 0.063(3) 0.080(3) -0.031(2) -0.0246(19) 0.015(2)
F29 0.044(2) 0.103(4) 0.035(2) -0.031(2) -0.0096(16) -0.017(2)
F30 0.041(2) 0.064(3) 0.042(2) -0.009(2) -0.0057(16) -0.0278(19)
C131 0.033(3) 0.030(3) 0.026(3) -0.013(3) -0.009(2) 0.001(3)
C132 0.029(3) 0.029(3) 0.028(3) -0.010(3) -0.003(2) -0.002(3)
C133 0.034(3) 0.039(4) 0.025(3) -0.011(3) -0.004(2) 0.004(3)
C134 0.030(3) 0.035(4) 0.028(3) -0.002(3) -0.002(2) -0.002(3)
C135 0.030(3) 0.027(3) 0.028(3) -0.005(3) -0.011(2) 0.007(3)
C136 0.029(3) 0.033(3) 0.027(3) -0.013(3) -0.008(2) 0.003(3)
C137 0.037(4) 0.075(6) 0.035(4) -0.019(4) 0.002(3) -0.005(4)
F31 0.069(3) 0.078(3) 0.070(3) -0.035(2) -0.0067(18) 0.0075(19)
F32 0.069(3) 0.061(3) 0.060(3) -0.034(2) -0.0027(18) -0.0034(18)
F33 0.070(3) 0.066(3) 0.057(3) -0.0274(19) -0.0061(18) 0.0061(18)
F31' 0.056(3) 0.053(3) 0.052(3) -0.026(2) -0.0011(18) 0.0102(19)
F32' 0.070(4) 0.074(4) 0.065(4) -0.033(2) -0.0095(19) 0.0054(19)
F33' 0.090(4) 0.089(4) 0.088(4) -0.043(2) -0.004(2) -0.003(2)
C138 0.037(3) 0.031(4) 0.040(4) -0.011(3) -0.012(3) -0.001(3)
F34 0.080(3) 0.046(3) 0.090(3) -0.032(3) -0.038(3) 0.013(2)
F35 0.055(3) 0.060(3) 0.088(3) -0.035(3) -0.006(2) -0.019(2)
F36 0.117(4) 0.053(3) 0.043(2) -0.024(2) -0.006(2) -0.026(3)
C141 0.029(3) 0.026(3) 0.028(3) -0.009(3) -0.001(2) -0.003(2)
C142 0.033(3) 0.030(3) 0.029(3) -0.013(3) -0.005(2) -0.006(3)
C143 0.029(3) 0.031(4) 0.036(3) -0.014(3) -0.002(2) 0.000(3)
C144 0.026(3) 0.032(4) 0.035(3) -0.007(3) -0.009(2) -0.002(3)
C145 0.036(3) 0.029(3) 0.029(3) -0.008(3) -0.008(2) -0.006(3)
C146 0.028(3) 0.028(3) 0.031(3) -0.014(3) -0.007(2) 0.002(2)
C147 0.032(3) 0.034(4) 0.053(4) -0.009(3) -0.011(3) 0.001(3)
F37 0.061(2) 0.069(3) 0.072(3) -0.0368(19) -0.0106(17) 0.0055(18)
F38 0.072(3) 0.069(3) 0.065(3) -0.0375(19) -0.0078(18) 0.0092(18)
F39 0.097(3) 0.090(3) 0.098(3) -0.044(2) -0.0028(19) 0.0032(19)
F37' 0.086(4) 0.086(4) 0.087(4) -0.039(2) -0.004(2) 0.003(2)
F38' 0.053(3) 0.050(3) 0.055(3) -0.029(2) -0.0109(19) 0.0023(19)
F39' 0.076(4) 0.072(4) 0.071(4) -0.035(2) -0.0157(19) 0.0077(19)
C148 0.040(4) 0.045(4) 0.043(4) -0.017(3) -0.010(3) -0.002(3)
F40 0.086(3) 0.069(3) 0.069(3) -0.037(3) -0.054(2) 0.026(2)
F41 0.066(3) 0.071(3) 0.054(2) -0.040(2) -0.023(2) 0.008(2)
F42 0.090(3) 0.085(4) 0.063(3) -0.034(3) -0.006(2) -0.049(3)
C151 0.032(3) 0.033(3) 0.022(3) -0.013(3) -0.006(2) -0.002(3)
C152 0.032(3) 0.035(4) 0.031(3) -0.015(3) -0.007(2) 0.000(3)
C153 0.045(4) 0.037(4) 0.038(4) -0.020(3) -0.007(3) -0.004(3)
C154 0.063(4) 0.041(4) 0.046(4) -0.027(3) -0.013(3) 0.012(3)
C155 0.035(3) 0.044(4) 0.051(4) -0.025(3) -0.001(3) 0.004(3)
C156 0.036(3) 0.033(4) 0.042(4) -0.019(3) -0.009(3) 0.005(3)
C157 0.060(5) 0.039(4) 0.056(5) -0.019(4) -0.010(4) -0.009(4)
F43 0.096(4) 0.091(4) 0.091(4) 0.011(3) -0.046(3) -0.054(3)
F44 0.138(5) 0.178(7) 0.059(4) -0.024(4) 0.007(3) -0.101(5)
F45 0.098(5) 0.093(5) 0.417(14) -0.154(8) 0.033(6) -0.038(4)
C158 0.050(3) 0.050(3) 0.051(3) -0.0226(13) -0.0070(8) 0.0007(7)
F46 0.069(6) 0.059(4) 0.121(19) -0.031(8) 0.012(16) 0.028(4)
F47 0.041(7) 0.157(15) 0.130(11) -0.066(11) -0.016(7) 0.041(7)
F48 0.082(13) 0.129(18) 0.092(13) -0.011(9) 0.051(11) 0.040(11)
C159 0.050(3) 0.050(3) 0.051(3) -0.0226(13) -0.0070(8) 0.0007(7)
F46' 0.069(6) 0.059(4) 0.121(19) -0.031(8) 0.012(16) 0.028(4)
F47' 0.032(6) 0.098(16) 0.29(3) -0.14(2) 0.022(18) -0.012(9)
F48' 0.108(14) 0.19(2) 0.093(11) -0.091(15) -0.010(9) 0.081(14)

loop_
_atom_type_symbol
_atom_type_description
_atom_type_scat_dispersion_real
_atom_type_scat_dispersion_imag
_atom_type_scat_source
C C 0.0033 0.0016 'International Tables Vol C Tables 4.2.6.8 and 6.1.1.4'
H H 0.0000 0.0000 'International Tables Vol C Tables 4.2.6.8 and 6.1.1.4'
B B 0.0013 0.0007 'International Tables Vol C Tables 4.2.6.8 and 6.1.1.4'
O O 0.0106 0.0060 'International Tables Vol C Tables 4.2.6.8 and 6.1.1.4'
F F 0.0171 0.0103 'International Tables Vol C Tables 4.2.6.8 and 6.1.1.4'
Si Si 0.0817 0.0704 'International Tables Vol C Tables 4.2.6.8 and 6.1.1.4'
Sn Sn -0.6537 1.4246 'International Tables Vol C Tables 4.2.6.8 and 6.1.1.4'

loop_
_geom_angle_atom_site_label_1
_geom_angle_atom_site_label_2
_geom_angle_atom_site_label_3
_geom_angle
O1 Sn1 C7 93.06(19)
O1 Sn1 C6 103.1(2)
C7 Sn1 C6 114.6(2)
O1 Sn1 C1 95.16(18)
C7 Sn1 C1 130.2(2)
C6 Sn1 C1 111.1(2)
O2 Sn2 C8 102.18(17)
O2 Sn2 C9 99.01(18)
C8 Sn2 C9 119.8(2)
O2 Sn2 C1 96.70(17)
C8 Sn2 C1 114.1(2)
C9 Sn2 C1 118.4(2)
O3 Sn3 C17 93.8(2)
O3 Sn3 C16 102.8(2)
C17 Sn3 C16 116.9(2)
O3 Sn3 C11 95.55(18)
C17 Sn3 C11 126.4(2)
C16 Sn3 C11 112.1(2)
O4 Sn4 C18 102.42(19)
O4 Sn4 C19 96.89(19)
C18 Sn4 C19 117.9(2)
O4 Sn4 C11 94.97(18)
C18 Sn4 C11 116.2(2)
C19 Sn4 C11 120.2(2)
C3 C1 C2 109.7(4)
C3 C1 Sn2 108.0(4)
C2 C1 Sn2 111.8(4)
C3 C1 Sn1 104.2(3)
C2 C1 Sn1 110.7(4)
Sn2 C1 Sn1 112.1(2)
C1 C2 H2A 109.5
C1 C2 H2B 109.5
H2A C2 H2B 109.5
C1 C2 H2C 109.5
H2A C2 H2C 109.5
H2B C2 H2C 109.5
C1 C3 H3A 109.5
C1 C3 H3B 109.5
H3A C3 H3B 109.5
C1 C3 H3C 109.5
H3A C3 H3C 109.5
H3B C3 H3C 109.5
O2 C4 O1 125.2(5)
O2 C4 C5 118.1(6)
O1 C4 C5 116.7(5)
C4 C5 H5A 109.5
C4 C5 H5B 109.5
H5A C5 H5B 109.5
C4 C5 H5C 109.5
H5A C5 H5C 109.5
H5B C5 H5C 109.5
C4 O1 Sn1 135.0(4)
C4 O2 Sn2 137.4(4)
Si2 C6 Si1 115.6(3)
Si2 C6 Sn1 113.6(3)
Si1 C6 Sn1 122.4(3)
Si2 C6 H6 99.8
Si1 C6 H6 99.8
Sn1 C6 H6 99.8
Si3 C7 Si4 113.5(3)
Si3 C7 Sn1 113.0(3)
Si4 C7 Sn1 121.9(3)
Si3 C7 H7 101.5
Si4 C7 H7 101.5
Sn1 C7 H7 101.5
Si5 C8 Si6 113.2(3)
Si5 C8 Sn2 120.4(3)
Si6 C8 Sn2 112.1(2)
Si5 C8 H8 102.8
Si6 C8 H8 102.8
Sn2 C8 H8 102.8
Si7 C9 Si8 111.5(3)
Si7 C9 Sn2 114.8(3)
Si8 C9 Sn2 121.7(3)
Si7 C9 H9 101.7
Si8 C9 H9 101.7
Sn2 C9 H9 101.7
C13 C11 C12 109.6(5)
C13 C11 Sn4 114.8(4)
C12 C11 Sn4 107.2(3)
C13 C11 Sn3 109.1(4)
C12 C11 Sn3 105.2(4)
Sn4 C11 Sn3 110.6(2)
C11 C12 H12A 109.5
C11 C12 H12B 109.5
H12A C12 H12B 109.5
C11 C12 H12C 109.5
H12A C12 H12C 109.5
H12B C12 H12C 109.5
C11 C13 H13A 109.5
C11 C13 H13B 109.5
H13A C13 H13B 109.5
C11 C13 H13C 109.5
H13A C13 H13C 109.5
H13B C13 H13C 109.5
O4 C14 O3 125.0(6)
O4 C14 C15 117.9(6)
O3 C14 C15 117.1(6)
C14 C15 H15A 109.5
C14 C15 H15B 109.5
H15A C15 H15B 109.5
C14 C15 H15C 109.5
H15A C15 H15C 109.5
H15B C15 H15C 109.5
C14 O3 Sn3 132.1(4)
C14 O4 Sn4 138.9(4)
Si9 C16 Si10 115.8(3)
Si9 C16 Sn3 114.0(3)
Si10 C16 Sn3 120.9(3)
Si9 C16 H16 100.2
Si10 C16 H16 100.2
Sn3 C16 H16 100.2
Si12 C17 Si11 113.4(3)
Si12 C17 Sn3 122.1(3)
Si11 C17 Sn3 112.7(3)
Si12 C17 H17 101.6
Si11 C17 H17 101.6
Sn3 C17 H17 101.6
Si13 C18 Si14 115.1(3)
Si13 C18 Sn4 116.0(3)
Si14 C18 Sn4 112.2(3)
Si13 C18 H18 103.9
Si14 C18 H18 103.9
Sn4 C18 H18 103.9
Si15 C19 Si16 113.5(3)
Si15 C19 Sn4 118.4(3)
Si16 C19 Sn4 116.6(3)
Si15 C19 H19 101.4
Si16 C19 H19 101.4
Sn4 C19 H19 101.4
C21 Si1 C20 110.1(3)
C21 Si1 C22 105.1(4)
C20 Si1 C22 105.4(4)
C21 Si1 C6 106.4(3)
C20 Si1 C6 112.7(3)
C22 Si1 C6 116.9(3)
C23 Si2 C24 107.8(3)
C23 Si2 C25 107.4(4)
C24 Si2 C25 108.3(4)
C23 Si2 C6 116.2(3)
C24 Si2 C6 107.4(3)
C25 Si2 C6 109.6(3)
C28 Si3 C26 105.5(3)
C28 Si3 C27 108.5(3)
C26 Si3 C27 108.0(3)
C28 Si3 C7 109.8(3)
C26 Si3 C7 111.3(3)
C27 Si3 C7 113.4(3)
C30 Si4 C31 108.9(4)
C30 Si4 C29 107.1(3)
C31 Si4 C29 106.3(4)
C30 Si4 C7 112.6(3)
C31 Si4 C7 107.7(3)
C29 Si4 C7 114.0(3)
C35 Si5 C36 107.2(4)
C35 Si5 C37 108.9(4)
C36 Si5 C37 106.5(3)
C35 Si5 C8 113.4(3)
C36 Si5 C8 112.3(3)
C37 Si5 C8 108.3(3)
C33 Si6 C34 112.1(3)
C33 Si6 C32 106.8(3)
C34 Si6 C32 105.2(3)
C33 Si6 C8 110.3(3)
C34 Si6 C8 110.5(3)
C32 Si6 C8 111.7(3)
C38 Si7 C40 104.3(3)
C38 Si7 C39 109.7(3)
C40 Si7 C39 109.7(3)
C38 Si7 C9 112.1(3)
C40 Si7 C9 109.9(3)
C39 Si7 C9 110.9(3)
C41 Si8 C42 111.9(3)
C41 Si8 C43 105.0(3)
C42 Si8 C43 102.5(3)
C41 Si8 C9 105.5(3)
C42 Si8 C9 112.9(3)
C43 Si8 C9 118.9(3)
C50 Si9 C51 105.5(3)
C50 Si9 C52 109.2(4)
C51 Si9 C52 107.7(3)
C50 Si9 C16 108.1(3)
C51 Si9 C16 109.9(3)
C52 Si9 C16 116.0(3)
C55' Si10 C53' 101.8(14)
C55 Si10 C53 110.1(6)
C55 Si10 C54 106.0(9)
C53 Si10 C54 104.3(7)
C55 Si10 C16 106.0(4)
C55' Si10 C16 112.5(9)
C53' Si10 C16 117.7(10)
C53 Si10 C16 116.9(5)
C54 Si10 C16 113.1(7)
C55' Si10 C54' 123(2)
C53' Si10 C54' 95.8(19)
C16 Si10 C54' 105.4(16)
C56 Si11 C58 106.6(4)
C56 Si11 C57 107.2(4)
C58 Si11 C57 108.1(4)
C56 Si11 C17 112.7(3)
C58 Si11 C17 109.9(4)
C57 Si11 C17 112.2(3)
C59 Si12 C61 106.5(4)
C59 Si12 C60 109.6(4)
C61 Si12 C60 105.3(4)
C59 Si12 C17 113.9(3)
C61 Si12 C17 113.9(3)
C60 Si12 C17 107.2(4)
C63 Si13 C62 112.3(5)
C63 Si13 C64 99.1(5)
C62 Si13 C64 108.9(4)
C63 Si13 C18 112.7(5)
C62 Si13 C18 112.3(3)
C64 Si13 C18 110.8(4)
C62 Si13 C63' 95.5(7)
C64 Si13 C63' 117.6(7)
C18 Si13 C63' 110.9(6)
C67 Si14 C66 110.9(4)
C67 Si14 C65 108.9(4)
C66 Si14 C65 103.0(4)
C67 Si14 C18 109.8(3)
C66 Si14 C18 110.8(3)
C65 Si14 C18 113.3(3)
C69 Si15 C68 105.6(4)
C69 Si15 C70 110.8(3)
C68 Si15 C70 105.2(3)
C69 Si15 C19 108.1(3)
C68 Si15 C19 113.9(3)
C70 Si15 C19 113.0(3)
C72 Si16 C73 110.5(3)
C72 Si16 C71 108.5(3)
C73 Si16 C71 103.8(3)
C72 Si16 C19 111.4(3)
C73 Si16 C19 112.3(3)
C71 Si16 C19 109.9(3)
Si1 C20 H20A 109.5
Si1 C20 H20B 109.5
H20A C20 H20B 109.5
Si1 C20 H20C 109.5
H20A C20 H20C 109.5
H20B C20 H20C 109.5
Si1 C21 H21A 109.5
Si1 C21 H21B 109.5
H21A C21 H21B 109.5
Si1 C21 H21C 109.5
H21A C21 H21C 109.5
H21B C21 H21C 109.5
Si1 C22 H22A 109.5
Si1 C22 H22B 109.5
H22A C22 H22B 109.5
Si1 C22 H22C 109.5
H22A C22 H22C 109.5
H22B C22 H22C 109.5
Si2 C23 H23A 109.5
Si2 C23 H23B 109.5
H23A C23 H23B 109.5
Si2 C23 H23C 109.5
H23A C23 H23C 109.5
H23B C23 H23C 109.5
Si2 C24 H24A 109.5
Si2 C24 H24B 109.5
H24A C24 H24B 109.5
Si2 C24 H24C 109.5
H24A C24 H24C 109.5
H24B C24 H24C 109.5
Si2 C25 H25A 109.5
Si2 C25 H25B 109.5
H25A C25 H25B 109.5
Si2 C25 H25C 109.5
H25A C25 H25C 109.5
H25B C25 H25C 109.5
Si3 C26 H26A 109.5
Si3 C26 H26B 109.5
H26A C26 H26B 109.5
Si3 C26 H26C 109.5
H26A C26 H26C 109.5
H26B C26 H26C 109.5
Si3 C27 H27A 109.5
Si3 C27 H27B 109.5
H27A C27 H27B 109.5
Si3 C27 H27C 109.5
H27A C27 H27C 109.5
H27B C27 H27C 109.5
Si3 C28 H28A 109.5
Si3 C28 H28B 109.5
H28A C28 H28B 109.5
Si3 C28 H28C 109.5
H28A C28 H28C 109.5
H28B C28 H28C 109.5
Si4 C29 H29A 109.5
Si4 C29 H29B 109.5
H29A C29 H29B 109.5
Si4 C29 H29C 109.5
H29A C29 H29C 109.5
H29B C29 H29C 109.5
Si4 C30 H30A 109.5
Si4 C30 H30B 109.5
H30A C30 H30B 109.5
Si4 C30 H30C 109.5
H30A C30 H30C 109.5
H30B C30 H30C 109.5
Si4 C31 H31A 109.5
Si4 C31 H31B 109.5
H31A C31 H31B 109.5
Si4 C31 H31C 109.5
H31A C31 H31C 109.5
H31B C31 H31C 109.5
Si6 C32 H32A 109.5
Si6 C32 H32B 109.5
H32A C32 H32B 109.5
Si6 C32 H32C 109.5
H32A C32 H32C 109.5
H32B C32 H32C 109.5
Si6 C33 H33A 109.5
Si6 C33 H33B 109.5
H33A C33 H33B 109.5
Si6 C33 H33C 109.5
H33A C33 H33C 109.5
H33B C33 H33C 109.5
Si6 C34 H34A 109.5
Si6 C34 H34B 109.5
H34A C34 H34B 109.5
Si6 C34 H34C 109.5
H34A C34 H34C 109.5
H34B C34 H34C 109.5
Si5 C35 H35A 109.5
Si5 C35 H35B 109.5
H35A C35 H35B 109.5
Si5 C35 H35C 109.5
H35A C35 H35C 109.5
H35B C35 H35C 109.5
Si5 C36 H36A 109.5
Si5 C36 H36B 109.5
H36A C36 H36B 109.5
Si5 C36 H36C 109.5
H36A C36 H36C 109.5
H36B C36 H36C 109.5
Si5 C37 H37A 109.5
Si5 C37 H37B 109.5
H37A C37 H37B 109.5
Si5 C37 H37C 109.5
H37A C37 H37C 109.5
H37B C37 H37C 109.5
Si7 C38 H38A 109.5
Si7 C38 H38B 109.5
H38A C38 H38B 109.5
Si7 C38 H38C 109.5
H38A C38 H38C 109.5
H38B C38 H38C 109.5
Si7 C39 H39A 109.5
Si7 C39 H39B 109.5
H39A C39 H39B 109.5
Si7 C39 H39C 109.5
H39A C39 H39C 109.5
H39B C39 H39C 109.5
Si7 C40 H40A 109.5
Si7 C40 H40B 109.5
H40A C40 H40B 109.5
Si7 C40 H40C 109.5
H40A C40 H40C 109.5
H40B C40 H40C 109.5
Si8 C41 H41A 109.5
Si8 C41 H41B 109.5
H41A C41 H41B 109.5
Si8 C41 H41C 109.5
H41A C41 H41C 109.5
H41B C41 H41C 109.5
Si8 C42 H42A 109.5
Si8 C42 H42B 109.5
H42A C42 H42B 109.5
Si8 C42 H42C 109.5
H42A C42 H42C 109.5
H42B C42 H42C 109.5
Si8 C43 H43A 109.5
Si8 C43 H43B 109.5
H43A C43 H43B 109.5
Si8 C43 H43C 109.5
H43A C43 H43C 109.5
H43B C43 H43C 109.5
Si9 C50 H50A 109.5
Si9 C50 H50B 109.5
H50A C50 H50B 109.5
Si9 C50 H50C 109.5
H50A C50 H50C 109.5
H50B C50 H50C 109.5
Si9 C51 H51A 109.5
Si9 C51 H51B 109.5
H51A C51 H51B 109.5
Si9 C51 H51C 109.5
H51A C51 H51C 109.5
H51B C51 H51C 109.5
Si9 C52 H52A 109.5
Si9 C52 H52B 109.5
H52A C52 H52B 109.5
Si9 C52 H52C 109.5
H52A C52 H52C 109.5
H52B C52 H52C 109.5
Si10 C53 H53A 109.5
Si10 C53 H53B 109.5
H53A C53 H53B 109.5
Si10 C53 H53C 109.5
H53A C53 H53C 109.5
H53B C53 H53C 109.5
Si10 C54 H54A 109.5
Si10 C54 H54B 109.5
H54A C54 H54B 109.5
Si10 C54 H54C 109.5
H54A C54 H54C 109.5
H54B C54 H54C 109.5
Si10 C55 H55A 109.5
Si10 C55 H55B 109.5
H55A C55 H55B 109.5
Si10 C55 H55C 109.5
H55A C55 H55C 109.5
H55B C55 H55C 109.5
Si10 C53' H53D 109.5
Si10 C53' H53E 109.5
H53D C53' H53E 109.5
Si10 C53' H53F 109.5
H53D C53' H53F 109.5
H53E C53' H53F 109.5
Si10 C54' H54D 109.5
Si10 C54' H54E 109.5
H54D C54' H54E 109.5
Si10 C54' H54F 109.5
H54D C54' H54F 109.5
H54E C54' H54F 109.5
Si10 C55' H55D 109.5
Si10 C55' H55E 109.5
H55D C55' H55E 109.5
Si10 C55' H55F 109.5
H55D C55' H55F 109.5
H55E C55' H55F 109.5
Si11 C56 H56A 109.5
Si11 C56 H56B 109.5
H56A C56 H56B 109.5
Si11 C56 H56C 109.5
H56A C56 H56C 109.5
H56B C56 H56C 109.5
Si11 C57 H57A 109.5
Si11 C57 H57B 109.5
H57A C57 H57B 109.5
Si11 C57 H57C 109.5
H57A C57 H57C 109.5
H57B C57 H57C 109.5
Si11 C58 H58A 109.5
Si11 C58 H58B 109.5
H58A C58 H58B 109.5
Si11 C58 H58C 109.5
H58A C58 H58C 109.5
H58B C58 H58C 109.5
Si12 C59 H59A 109.5
Si12 C59 H59B 109.5
H59A C59 H59B 109.5
Si12 C59 H59C 109.5
H59A C59 H59C 109.5
H59B C59 H59C 109.5
Si12 C60 H60A 109.5
Si12 C60 H60B 109.5
H60A C60 H60B 109.5
Si12 C60 H60C 109.5
H60A C60 H60C 109.5
H60B C60 H60C 109.5
Si12 C61 H61A 109.5
Si12 C61 H61B 109.5
H61A C61 H61B 109.5
Si12 C61 H61C 109.5
H61A C61 H61C 109.5
H61B C61 H61C 109.5
Si13 C62 H62A 109.5
Si13 C62 H62B 109.5
H62A C62 H62B 109.5
Si13 C62 H62C 109.5
H62A C62 H62C 109.5
H62B C62 H62C 109.5
Si13 C63 H63A 109.5
Si13 C63 H63B 109.5
H63A C63 H63B 109.5
Si13 C63 H63C 109.5
H63A C63 H63C 109.5
H63B C63 H63C 109.5
Si13 C63' H63D 109.5
Si13 C63' H63E 109.5
H63D C63' H63E 109.5
Si13 C63' H63F 109.5
H63D C63' H63F 109.5
H63E C63' H63F 109.5
Si13 C64 H64A 109.5
Si13 C64 H64B 109.5
H64A C64 H64B 109.5
Si13 C64 H64C 109.5
H64A C64 H64C 109.5
H64B C64 H64C 109.5
Si14 C65 H65A 109.5
Si14 C65 H65B 109.5
H65A C65 H65B 109.5
Si14 C65 H65C 109.5
H65A C65 H65C 109.5
H65B C65 H65C 109.5
Si14 C66 H66A 109.5
Si14 C66 H66B 109.5
H66A C66 H66B 109.5
Si14 C66 H66C 109.5
H66A C66 H66C 109.5
H66B C66 H66C 109.5
Si14 C67 H67A 109.5
Si14 C67 H67B 109.5
H67A C67 H67B 109.5
Si14 C67 H67C 109.5
H67A C67 H67C 109.5
H67B C67 H67C 109.5
Si15 C68 H68A 109.5
Si15 C68 H68B 109.5
H68A C68 H68B 109.5
Si15 C68 H68C 109.5
H68A C68 H68C 109.5
H68B C68 H68C 109.5
Si15 C69 H69A 109.5
Si15 C69 H69B 109.5
H69A C69 H69B 109.5
Si15 C69 H69C 109.5
H69A C69 H69C 109.5
H69B C69 H69C 109.5
Si15 C70 H70A 109.5
Si15 C70 H70B 109.5
H70A C70 H70B 109.5
Si15 C70 H70C 109.5
H70A C70 H70C 109.5
H70B C70 H70C 109.5
Si16 C71 H71A 109.5
Si16 C71 H71B 109.5
H71A C71 H71B 109.5
Si16 C71 H71C 109.5
H71A C71 H71C 109.5
H71B C71 H71C 109.5
Si16 C72 H72A 109.5
Si16 C72 H72B 109.5
H72A C72 H72B 109.5
Si16 C72 H72C 109.5
H72A C72 H72C 109.5
H72B C72 H72C 109.5
Si16 C73 H73A 109.5
Si16 C73 H73B 109.5
H73A C73 H73B 109.5
Si16 C73 H73C 109.5
H73A C73 H73C 109.5
H73B C73 H73C 109.5
C101 B80 C111 101.3(4)
C101 B80 C81 115.4(4)
C111 B80 C81 113.2(4)
C101 B80 C91 110.6(4)
C111 B80 C91 113.5(4)
C81 B80 C91 103.2(4)
C82 C81 C86 120.0
C82 C81 B80 119.8(3)
C86 C81 B80 120.1(3)
C81 C82 C83 120.0
C81 C82 H82 120.0
C83 C82 H82 120.0
C82 C83 C84 120.0
C82 C83 C87 121.5(4)
C84 C83 C87 118.5(4)
C85 C84 C83 120.0
C85 C84 H84 120.0
C83 C84 H84 120.0
C84 C85 C86 120.0
C84 C85 C88 120.1(4)
C86 C85 C88 119.9(4)
C85 C86 C81 120.0
C85 C86 H86 120.0
C81 C86 H86 120.0
F1 C87 F3 106.5(7)
F1 C87 F2 104.4(7)
F3 C87 F2 103.8(6)
F1 C87 C83 113.3(6)
F3 C87 C83 114.9(7)
F2 C87 C83 112.8(6)
F4 C88 F5 108.3(6)
F4 C88 F6 105.8(8)
F5 C88 F6 100.3(7)
F4 C88 C85 113.4(7)
F5 C88 C85 114.1(6)
F6 C88 C85 114.0(5)
C92 C91 C96 120.0
C92 C91 B80 121.4(3)
C96 C91 B80 118.5(3)
C91 C92 C93 120.0
C91 C92 H92 120.0
C93 C92 H92 120.0
C94 C93 C92 120.0
C94 C93 C97 119.1(3)
C92 C93 C97 120.9(3)
C93 C94 C95 120.0
C93 C94 H94 120.0
C95 C94 H94 120.0
C94 C95 C96 120.0
C94 C95 C98 121.7(3)
C96 C95 C98 118.3(3)
C95 C96 C91 120.0
C95 C96 H96 120.0
C91 C96 H96 120.0
F7 C97 F8 109.3(8)
F9' C97 F8' 104.9(9)
F7 C97 F9 105.2(7)
F8 C97 F9 103.8(6)
F9' C97 F7' 111.0(9)
F8' C97 F7' 100.5(8)
F9' C97 C93 114.0(8)
F7 C97 C93 113.1(6)
F8 C97 C93 112.0(6)
F8' C97 C93 113.0(6)
F9 C97 C93 112.9(5)
F7' C97 C93 112.4(7)
F12 C98 F10 106.0(5)
F12 C98 F11 107.4(6)
F10 C98 F11 104.7(5)
F12 C98 C95 113.0(5)
F10 C98 C95 114.0(5)
F11 C98 C95 111.2(5)
C102 C101 C106 120.0
C102 C101 B80 118.8(3)
C106 C101 B80 120.8(3)
C103 C102 C101 120.0
C103 C102 H102 120.0
C101 C102 H102 120.0
C104 C103 C102 120.0
C104 C103 C107 121.7(3)
C102 C103 C107 118.2(3)
C105 C104 C103 120.0
C105 C104 H104 120.0
C103 C104 H104 120.0
C106 C105 C104 120.0
C106 C105 C108 118.5(4)
C104 C105 C108 121.3(4)
C105 C106 C101 120.0
C105 C106 H106 120.0
C101 C106 H106 120.0
F13 C107 F14 105.4(5)
F13 C107 F15 107.8(5)
F14 C107 F15 104.2(5)
F13 C107 C103 114.1(5)
F14 C107 C103 111.5(5)
F15 C107 C103 113.2(5)
F18 C108 F16 106.5(6)
F18 C108 F17 103.6(6)
F16 C108 F17 108.4(7)
F18 C108 C105 113.5(6)
F16 C108 C105 112.7(6)
F17 C108 C105 111.5(6)
C112 C111 C116 115.9(5)
C112 C111 B80 123.8(4)
C116 C111 B80 119.4(5)
C113 C112 C111 122.1(5)
C113 C112 H112 118.9
C111 C112 H112 118.9
C112 C113 C114 121.5(5)
C112 C113 C117 119.3(5)
C114 C113 C117 119.1(5)
C115 C114 C113 117.2(5)
C115 C114 H114 121.4
C113 C114 H114 121.4
C114 C115 C116 121.5(5)
C114 C115 C118 120.1(6)
C116 C115 C118 118.3(6)
C115 C116 C111 121.7(5)
C115 C116 H116 119.1
C111 C116 H116 119.1
F19 C117 F20 107.1(5)
F19 C117 F21 104.5(5)
F20 C117 F21 104.9(6)
F19 C117 C113 113.3(6)
F20 C117 C113 113.6(5)
F21 C117 C113 112.7(5)
F22 C118 F24 107.8(6)
F22 C118 F23 104.0(6)
F24 C118 F23 104.1(7)
F22 C118 C115 113.5(7)
F24 C118 C115 114.3(6)
F23 C118 C115 112.2(6)
C131 B120 C151 113.8(4)
C131 B120 C121 113.5(4)
C151 B120 C121 101.8(4)
C131 B120 C141 103.2(4)
C151 B120 C141 112.4(4)
C121 B120 C141 112.7(4)
C122 C121 C126 120.0
C122 C121 B120 120.0(3)
C126 C121 B120 119.3(3)
C121 C122 C123 120.0
C121 C122 H122 120.0
C123 C122 H122 120.0
C122 C123 C124 120.0
C122 C123 C127 118.5(3)
C124 C123 C127 121.5(3)
C125 C124 C123 120.0
C125 C124 H124 120.0
C123 C124 H124 120.0
C124 C125 C126 120.0
C124 C125 C128 120.6(3)
C126 C125 C128 119.3(3)
C125 C126 C121 120.0
C125 C126 H126 120.0
C121 C126 H126 120.0
F26 C127 F25 103.3(8)
F27' C127 F25' 116.7(8)
F26 C127 F27 112.2(7)
F25 C127 F27 99.9(8)
F27' C127 F26' 99.7(7)
F25' C127 F26' 102.7(8)
F26 C127 C123 115.7(6)
F27' C127 C123 115.8(5)
F25 C127 C123 111.6(7)
F25' C127 C123 113.2(8)
F27 C127 C123 112.5(5)
F26' C127 C123 106.0(5)
F28 C128 F29 107.1(5)
F28 C128 F30 106.0(4)
F29 C128 F30 106.9(5)
F28 C128 C125 111.7(5)
F29 C128 C125 113.2(4)
F30 C128 C125 111.6(5)
C132 C131 C136 120.0
C132 C131 B120 119.7(3)
C136 C131 B120 120.3(3)
C133 C132 C131 120.0
C133 C132 H132 120.0
C131 C132 H132 120.0
C134 C133 C132 120.0
C134 C133 C137 120.1(3)
C132 C133 C137 119.9(3)
C133 C134 C135 120.0
C133 C134 H134 120.0
C135 C134 H134 120.0
C134 C135 C136 120.0
C134 C135 C138 119.7(3)
C136 C135 C138 120.3(3)
C135 C136 C131 120.0
C135 C136 H136 120.0
C131 C136 H136 120.0
F31 C137 F32 111.1(8)
F32' C137 F33' 109.0(9)
F31 C137 F33 102.4(7)
F32 C137 F33 103.9(7)
F32' C137 F31' 106.9(9)
F33' C137 F31' 101.2(8)
F32' C137 C133 113.7(6)
F31 C137 C133 113.0(6)
F32 C137 C133 113.8(6)
F33' C137 C133 114.0(7)
F33 C137 C133 111.7(6)
F31' C137 C133 111.2(6)
F36 C138 F35 107.7(5)
F36 C138 F34 106.1(5)
F35 C138 F34 104.1(5)
F36 C138 C135 113.6(5)
F35 C138 C135 112.7(5)
F34 C138 C135 112.0(5)
C142 C141 C146 120.0
C142 C141 B120 119.5(3)
C146 C141 B120 120.3(3)
C141 C142 C143 120.0
C141 C142 H142 120.0
C143 C142 H142 120.0
C142 C143 C144 120.0
C142 C143 C147 119.7(3)
C144 C143 C147 120.3(3)
C145 C144 C143 120.0
C145 C144 H144 120.0
C143 C144 H144 120.0
C144 C145 C146 120.0
C144 C145 C148 119.1(3)
C146 C145 C148 120.8(3)
C145 C146 C141 120.0
C145 C146 H146 120.0
C141 C146 H146 120.0
F39 C147 F37 108.8(7)
F37' C147 F38' 109.9(9)
F37' C147 F39' 106.5(9)
F38' C147 F39' 99.1(8)
F39 C147 F38 106.5(7)
F37 C147 F38 98.0(6)
F37' C147 C143 114.8(8)
F39 C147 C143 115.0(6)
F37 C147 C143 114.3(5)
F38' C147 C143 113.4(6)
F39' C147 C143 111.8(7)
F38 C147 C143 112.7(5)
F42 C148 F41 106.5(6)
F42 C148 F40 105.9(5)
F41 C148 F40 104.9(5)
F42 C148 C145 113.1(5)
F41 C148 C145 112.8(5)
F40 C148 C145 113.0(5)
C152 C151 C156 120.0
C152 C151 B120 120.2(3)
C156 C151 B120 119.5(3)
C153 C152 C151 120.0
C153 C152 H152 120.0
C151 C152 H152 120.0
C152 C153 C154 120.0
C152 C153 C157 119.5(4)
C154 C153 C157 120.5(4)
C155 C154 C153 120.0
C155 C154 H154 120.0
C153 C154 H154 120.0
C154 C155 C156 120.0
C154 C155 C158 120.9(6)
C156 C155 C158 118.8(6)
C154 C155 C159 118.7(7)
C156 C155 C159 120.2(7)
C155 C156 C151 120.0
C155 C156 H156 120.0
C151 C156 H156 120.0
F45 C157 F43 108.1(7)
F45 C157 F44 103.4(8)
F43 C157 F44 101.6(7)
F45 C157 C153 115.7(6)
F43 C157 C153 113.9(6)
F44 C157 C153 112.8(6)
F47 C158 F46 90(3)
F47 C158 F48 105.6(15)
F46 C158 F48 121.6(17)
F47 C158 C155 114.0(12)
F46 C158 C155 114(2)
F48 C158 C155 109.8(12)
F48' C159 F46' 85(2)
F48' C159 F47' 112(2)
F46' C159 F47' 112(4)
F48' C159 C155 119.4(16)
F46' C159 C155 117(3)
F47' C159 C155 109.3(13)
C159 F46' F48' 46.8(12)
C159 F48' F46' 48.6(13)

loop_
_geom_bond_atom_site_label_1
_geom_bond_atom_site_label_2
_geom_bond_distance
Sn1 O1 2.127(4)
Sn1 C7 2.157(5)
Sn1 C6 2.159(5)
Sn1 C1 2.202(5)
Sn2 O2 2.115(4)
Sn2 C8 2.155(5)
Sn2 C9 2.161(5)
Sn2 C1 2.173(5)
Sn3 O3 2.115(4)
Sn3 C17 2.155(6)
Sn3 C16 2.161(5)
Sn3 C11 2.204(6)
Sn4 O4 2.134(4)
Sn4 C18 2.172(5)
Sn4 C19 2.172(5)
Sn4 C11 2.193(5)
C1 C3 1.544(7)
C1 C2 1.549(8)
C2 H2A 0.9600
C2 H2B 0.9600
C2 H2C 0.9600
C3 H3A 0.9600
C3 H3B 0.9600
C3 H3C 0.9600
C4 O2 1.255(7)
C4 O1 1.273(7)
C4 C5 1.501(8)
C5 H5A 0.9600
C5 H5B 0.9600
C5 H5C 0.9600
C6 Si2 1.900(7)
C6 Si1 1.905(6)
C6 H6 0.9800
C7 Si3 1.910(6)
C7 Si4 1.918(6)
C7 H7 0.9800
C8 Si5 1.905(5)
C8 Si6 1.907(5)
C8 H8 0.9800
C9 Si7 1.919(6)
C9 Si8 1.921(5)
C9 H9 0.9800
C11 C13 1.541(8)
C11 C12 1.538(7)
C12 H12A 0.9600
C12 H12B 0.9600
C12 H12C 0.9600
C13 H13A 0.9600
C13 H13B 0.9600
C13 H13C 0.9600
C14 O4 1.259(7)
C14 O3 1.266(7)
C14 C15 1.508(9)
C15 H15A 0.9600
C15 H15B 0.9600
C15 H15C 0.9600
C16 Si9 1.899(7)
C16 Si10 1.913(6)
C16 H16 0.9800
C17 Si12 1.904(6)
C17 Si11 1.931(7)
C17 H17 0.9800
C18 Si13 1.907(6)
C18 Si14 1.921(6)
C18 H18 0.9800
C19 Si15 1.898(6)
C19 Si16 1.912(6)
C19 H19 0.9800
Si1 C21 1.864(7)
Si1 C20 1.874(7)
Si1 C22 1.880(8)
Si2 C23 1.868(7)
Si2 C24 1.875(7)
Si2 C25 1.881(8)
Si3 C28 1.869(6)
Si3 C26 1.870(7)
Si3 C27 1.871(7)
Si4 C30 1.864(7)
Si4 C31 1.873(7)
Si4 C29 1.875(7)
Si5 C35 1.861(9)
Si5 C36 1.868(7)
Si5 C37 1.889(6)
Si6 C33 1.857(7)
Si6 C34 1.867(7)
Si6 C32 1.874(6)
Si7 C38 1.880(6)
Si7 C40 1.890(7)
Si7 C39 1.892(6)
Si8 C41 1.877(6)
Si8 C42 1.882(6)
Si8 C43 1.889(7)
Si9 C50 1.855(7)
Si9 C51 1.862(7)
Si9 C52 1.866(7)
Si10 C55 1.839(11)
Si10 C55' 1.854(17)
Si10 C53' 1.870(16)
Si10 C53 1.879(10)
Si10 C54 1.887(11)
Si10 C54' 1.916(17)
Si11 C56 1.860(8)
Si11 C58 1.868(7)
Si11 C57 1.869(8)
Si12 C59 1.851(7)
Si12 C61 1.859(8)
Si12 C60 1.871(8)
Si13 C63 1.866(10)
Si13 C62 1.869(8)
Si13 C64 1.873(9)
Si13 C63' 1.910(12)
Si14 C67 1.855(7)
Si14 C66 1.866(6)
Si14 C65 1.890(7)
Si15 C69 1.861(6)
Si15 C68 1.882(7)
Si15 C70 1.893(6)
Si16 C72 1.870(7)
Si16 C73 1.881(7)
Si16 C71 1.885(7)
C20 H20A 0.9600
C20 H20B 0.9600
C20 H20C 0.9600
C21 H21A 0.9600
C21 H21B 0.9600
C21 H21C 0.9600
C22 H22A 0.9600
C22 H22B 0.9600
C22 H22C 0.9600
C23 H23A 0.9600
C23 H23B 0.9600
C23 H23C 0.9600
C24 H24A 0.9600
C24 H24B 0.9600
C24 H24C 0.9600
C25 H25A 0.9600
C25 H25B 0.9600
C25 H25C 0.9600
C26 H26A 0.9600
C26 H26B 0.9600
C26 H26C 0.9600
C27 H27A 0.9600
C27 H27B 0.9600
C27 H27C 0.9600
C28 H28A 0.9600
C28 H28B 0.9600
C28 H28C 0.9600
C29 H29A 0.9600
C29 H29B 0.9600
C29 H29C 0.9600
C30 H30A 0.9600
C30 H30B 0.9600
C30 H30C 0.9600
C31 H31A 0.9600
C31 H31B 0.9600
C31 H31C 0.9600
C32 H32A 0.9600
C32 H32B 0.9600
C32 H32C 0.9600
C33 H33A 0.9600
C33 H33B 0.9600
C33 H33C 0.9600
C34 H34A 0.9600
C34 H34B 0.9600
C34 H34C 0.9600
C35 H35A 0.9600
C35 H35B 0.9600
C35 H35C 0.9600
C36 H36A 0.9600
C36 H36B 0.9600
C36 H36C 0.9600
C37 H37A 0.9600
C37 H37B 0.9600
C37 H37C 0.9600
C38 H38A 0.9600
C38 H38B 0.9600
C38 H38C 0.9600
C39 H39A 0.9600
C39 H39B 0.9600
C39 H39C 0.9600
C40 H40A 0.9600
C40 H40B 0.9600
C40 H40C 0.9600
C41 H41A 0.9600
C41 H41B 0.9600
C41 H41C 0.9600
C42 H42A 0.9600
C42 H42B 0.9600
C42 H42C 0.9600
C43 H43A 0.9600
C43 H43B 0.9600
C43 H43C 0.9600
C50 H50A 0.9600
C50 H50B 0.9600
C50 H50C 0.9600
C51 H51A 0.9600
C51 H51B 0.9600
C51 H51C 0.9600
C52 H52A 0.9600
C52 H52B 0.9600
C52 H52C 0.9600
C53 H53A 0.9600
C53 H53B 0.9600
C53 H53C 0.9600
C54 H54A 0.9600
C54 H54B 0.9600
C54 H54C 0.9600
C55 H55A 0.9600
C55 H55B 0.9600
C55 H55C 0.9600
C53' H53D 0.9600
C53' H53E 0.9600
C53' H53F 0.9600
C54' H54D 0.9600
C54' H54E 0.9600
C54' H54F 0.9600
C55' H55D 0.9600
C55' H55E 0.9600
C55' H55F 0.9600
C56 H56A 0.9600
C56 H56B 0.9600
C56 H56C 0.9600
C57 H57A 0.9600
C57 H57B 0.9600
C57 H57C 0.9600
C58 H58A 0.9600
C58 H58B 0.9600
C58 H58C 0.9600
C59 H59A 0.9600
C59 H59B 0.9600
C59 H59C 0.9600
C60 H60A 0.9600
C60 H60B 0.9600
C60 H60C 0.9600
C61 H61A 0.9600
C61 H61B 0.9600
C61 H61C 0.9600
C62 H62A 0.9600
C62 H62B 0.9600
C62 H62C 0.9600
C63 H63A 0.9600
C63 H63B 0.9600
C63 H63C 0.9600
C63' H63D 0.9600
C63' H63E 0.9600
C63' H63F 0.9600
C64 H64A 0.9600
C64 H64B 0.9600
C64 H64C 0.9600
C65 H65A 0.9600
C65 H65B 0.9600
C65 H65C 0.9600
C66 H66A 0.9600
C66 H66B 0.9600
C66 H66C 0.9600
C67 H67A 0.9600
C67 H67B 0.9600
C67 H67C 0.9600
C68 H68A 0.9600
C68 H68B 0.9600
C68 H68C 0.9600
C69 H69A 0.9600
C69 H69B 0.9600
C69 H69C 0.9600
C70 H70A 0.9600
C70 H70B 0.9600
C70 H70C 0.9600
C71 H71A 0.9600
C71 H71B 0.9600
C71 H71C 0.9600
C72 H72A 0.9600
C72 H72B 0.9600
C72 H72C 0.9600
C73 H73A 0.9600
C73 H73B 0.9600
C73 H73C 0.9600
B80 C101 1.679(7)
B80 C111 1.634(8)
B80 C81 1.682(7)
B80 C91 1.708(7)
C81 C82 1.3900
C81 C86 1.3900
C82 C83 1.3900
C82 H82 0.9300
C83 C84 1.3900
C83 C87 1.490(7)
C84 C85 1.3900
C84 H84 0.9300
C85 C86 1.3900
C85 C88 1.491(8)
C86 H86 0.9300
C87 F1 1.284(8)
C87 F3 1.297(8)
C87 F2 1.313(9)
C88 F4 1.267(8)
C88 F5 1.325(9)
C88 F6 1.334(9)
C91 C92 1.3900
C91 C96 1.3900
C92 C93 1.3900
C92 H92 0.9300
C93 C94 1.3900
C93 C97 1.484(7)
C94 C95 1.3900
C94 H94 0.9300
C95 C96 1.3900
C95 C98 1.490(7)
C96 H96 0.9300
C97 F9' 1.320(10)
C97 F7 1.331(9)
C97 F8 1.332(8)
C97 F8' 1.352(9)
C97 F9 1.355(7)
C97 F7' 1.357(10)
C98 F12 1.311(7)
C98 F10 1.330(7)
C98 F11 1.342(8)
C101 C102 1.3900
C101 C106 1.3900
C102 C103 1.3900
C102 H102 0.9300
C103 C104 1.3900
C103 C107 1.490(6)
C104 C105 1.3900
C104 H104 0.9300
C105 C106 1.3900
C105 C108 1.492(7)
C106 H106 0.9300
C107 F13 1.297(7)
C107 F14 1.324(7)
C107 F15 1.339(7)
C108 F18 1.314(8)
C108 F16 1.321(9)
C108 F17 1.329(8)
C111 C112 1.419(7)
C111 C116 1.412(7)
C112 C113 1.382(7)
C112 H112 0.9300
C113 C114 1.393(8)
C113 C117 1.491(8)
C114 C115 1.413(8)
C114 H114 0.9300
C115 C116 1.384(8)
C115 C118 1.485(9)
C116 H116 0.9300
C117 F19 1.324(8)
C117 F20 1.350(7)
C117 F21 1.350(8)
C118 F22 1.319(9)
C118 F24 1.336(8)
C118 F23 1.350(9)
B120 C131 1.683(7)
B120 C151 1.686(7)
B120 C121 1.686(7)
B120 C141 1.713(7)
C121 C122 1.3900
C121 C126 1.3900
C122 C123 1.3900
C122 H122 0.9300
C123 C124 1.3900
C123 C127 1.476(6)
C124 C125 1.3900
C124 H124 0.9300
C125 C126 1.3900
C125 C128 1.504(6)
C126 H126 0.9300
C127 F26 1.304(9)
C127 F27' 1.310(8)
C127 F25 1.363(10)
C127 F25' 1.341(11)
C127 F27 1.390(8)
C127 F26' 1.472(10)
C128 F28 1.326(7)
C128 F29 1.333(6)
C128 F30 1.340(7)
C131 C132 1.3900
C131 C136 1.3900
C132 C133 1.3900
C132 H132 0.9300
C133 C134 1.3900
C133 C137 1.494(7)
C134 C135 1.3900
C134 H134 0.9300
C135 C136 1.3900
C135 C138 1.492(7)
C136 H136 0.9300
C137 F32' 1.292(10)
C137 F31 1.314(8)
C137 F32 1.328(9)
C137 F33' 1.337(10)
C137 F33 1.356(9)
C137 F31' 1.368(9)
C138 F36 1.321(7)
C138 F35 1.337(7)
C138 F34 1.353(7)
C141 C142 1.3900
C141 C146 1.3900
C142 C143 1.3900
C142 H142 0.9300
C143 C144 1.3900
C143 C147 1.477(7)
C144 C145 1.3900
C144 H144 0.9300
C145 C146 1.3900
C145 C148 1.494(7)
C146 H146 0.9300
C147 F37' 1.289(10)
C147 F39 1.299(9)
C147 F37 1.346(8)
C147 F38' 1.352(9)
C147 F39' 1.368(10)
C147 F38 1.373(8)
C148 F42 1.319(7)
C148 F41 1.337(7)
C148 F40 1.355(7)
C151 C152 1.3900
C151 C156 1.3900
C152 C153 1.3900
C152 H152 0.9300
C153 C154 1.3900
C153 C157 1.494(7)
C154 C155 1.3900
C154 H154 0.9300
C155 C156 1.3900
C155 C158 1.498(17)
C155 C159 1.51(2)
C156 H156 0.9300
C157 F45 1.269(9)
C157 F43 1.288(8)
C157 F44 1.307(8)
C158 F47 1.285(12)
C158 F46 1.300(12)
C158 F48 1.313(12)
C159 F48' 1.260(13)
C159 F46' 1.295(13)
C159 F47' 1.310(13)
F46' F48' 1.72(4)

loop_
_geom_torsion_atom_site_label_1
_geom_torsion_atom_site_label_2
_geom_torsion_atom_site_label_3
_geom_torsion_atom_site_label_4
_geom_torsion
O2 C4 O1 Sn1 -8.1(9)
C5 C4 O1 Sn1 173.1(4)
O1 C4 O2 Sn2 -2.9(9)
C5 C4 O2 Sn2 175.8(4)
O4 C14 O3 Sn3 -8.6(9)
C15 C14 O3 Sn3 170.8(4)
O3 C14 O4 Sn4 -11.7(10)
C15 C14 O4 Sn4 168.9(4)
Si1 C6 Si2 C23 -64.9(4)
Sn1 C6 Si2 C23 84.0(4)
Si1 C6 Si2 C24 55.8(4)
Sn1 C6 Si2 C24 -155.3(3)
Si1 C6 Si2 C25 173.2(4)
Sn1 C6 Si2 C25 -37.9(4)
Si10 C16 Si9 C50 172.1(4)
Sn3 C16 Si9 C50 -40.6(4)
Si10 C16 Si9 C51 57.5(4)
Sn3 C16 Si9 C51 -155.3(3)
Si10 C16 Si9 C52 -64.9(4)
Sn3 C16 Si9 C52 82.3(4)
Si16 C19 Si15 C69 -81.1(4)
Sn4 C19 Si15 C69 136.7(3)
Si16 C19 Si15 C68 161.9(3)
Sn4 C19 Si15 C68 19.7(4)
Si16 C19 Si15 C70 41.9(4)
Sn4 C19 Si15 C70 -100.3(3)
C101 B80 C81 C82 -37.7(5)
C111 B80 C81 C82 -153.9(4)
C91 B80 C81 C82 83.0(4)
C101 B80 C81 C86 147.2(3)
C111 B80 C81 C86 31.1(6)
C91 B80 C81 C86 -92.0(4)
C86 C81 C82 C83 0.0
B80 C81 C82 C83 -175.1(4)
C81 C82 C83 C84 0.0
C81 C82 C83 C87 178.5(5)
C82 C83 C84 C85 0.0
C87 C83 C84 C85 -178.6(4)
C83 C84 C85 C86 0.0
C83 C84 C85 C88 -179.0(5)
C84 C85 C86 C81 0.0
C88 C85 C86 C81 179.0(5)
C82 C81 C86 C85 0.0
B80 C81 C86 C85 175.0(4)
C82 C83 C87 F1 -85.4(8)
C84 C83 C87 F1 93.2(8)
C82 C83 C87 F3 151.8(6)
C84 C83 C87 F3 -29.6(8)
C82 C83 C87 F2 33.1(8)
C84 C83 C87 F2 -148.4(5)
C84 C85 C88 F4 88.9(8)
C86 C85 C88 F4 -90.1(7)
C84 C85 C88 F5 -35.6(8)
C86 C85 C88 F5 145.4(5)
C84 C85 C88 F6 -150.0(5)
C86 C85 C88 F6 31.0(8)
C101 B80 C91 C92 -153.2(3)
C111 B80 C91 C92 -40.2(5)
C81 B80 C91 C92 82.7(4)
C101 B80 C91 C96 30.3(5)
C111 B80 C91 C96 143.3(4)
C81 B80 C91 C96 -93.7(4)
C96 C91 C92 C93 0.0
B80 C91 C92 C93 -176.4(4)
C91 C92 C93 C94 0.0
C91 C92 C93 C97 178.5(4)
C92 C93 C94 C95 0.0
C97 C93 C94 C95 -178.5(4)
C93 C94 C95 C96 0.0
C93 C94 C95 C98 179.7(4)
C94 C95 C96 C91 0.0
C98 C95 C96 C91 -179.7(4)
C92 C91 C96 C95 0.0
B80 C91 C96 C95 176.5(3)
C94 C93 C97 F9' -71.2(9)
C92 C93 C97 F9' 110.2(8)
C94 C93 C97 F7 89.5(7)
C92 C93 C97 F7 -89.1(7)
C94 C93 C97 F8 -146.5(5)
C92 C93 C97 F8 34.9(7)
C94 C93 C97 F8' 169.0(6)
C92 C93 C97 F8' -9.5(8)
C94 C93 C97 F9 -29.9(7)
C92 C93 C97 F9 151.6(5)
C94 C93 C97 F7' 56.1(8)
C92 C93 C97 F7' -122.4(7)
C94 C95 C98 F12 -106.8(5)
C96 C95 C98 F12 72.9(6)
C94 C95 C98 F10 14.3(7)
C96 C95 C98 F10 -166.1(4)
C94 C95 C98 F11 132.3(4)
C96 C95 C98 F11 -48.0(6)
C111 B80 C101 C102 -79.0(4)
C81 B80 C101 C102 158.3(3)
C91 B80 C101 C102 41.6(5)
C111 B80 C101 C106 93.8(4)
C81 B80 C101 C106 -28.9(5)
C91 B80 C101 C106 -145.7(3)
C106 C101 C102 C103 0.0
B80 C101 C102 C103 172.8(4)
C101 C102 C103 C104 0.0
C101 C102 C103 C107 -177.8(4)
C102 C103 C104 C105 0.0
C107 C103 C104 C105 177.7(4)
C103 C104 C105 C106 0.0
C103 C104 C105 C108 -175.5(5)
C104 C105 C106 C101 0.0
C108 C105 C106 C101 175.6(4)
C102 C101 C106 C105 0.0
B80 C101 C106 C105 -172.6(4)
C104 C103 C107 F13 143.2(5)
C102 C103 C107 F13 -39.0(6)
C104 C103 C107 F14 -97.5(5)
C102 C103 C107 F14 80.2(5)
C104 C103 C107 F15 19.6(6)
C102 C103 C107 F15 -162.7(4)
C106 C105 C108 F18 43.4(7)
C104 C105 C108 F18 -141.1(5)
C106 C105 C108 F16 164.6(5)
C104 C105 C108 F16 -19.8(8)
C106 C105 C108 F17 -73.2(7)
C104 C105 C108 F17 102.4(6)
C101 B80 C111 C112 89.7(6)
C81 B80 C111 C112 -146.1(5)
C91 B80 C111 C112 -28.8(8)
C101 B80 C111 C116 -79.3(6)
C81 B80 C111 C116 44.9(7)
C91 B80 C111 C116 162.2(5)
C116 C111 C112 C113 -0.4(9)
B80 C111 C112 C113 -169.8(6)
C111 C112 C113 C114 1.6(9)
C111 C112 C113 C117 177.3(6)
C112 C113 C114 C115 -1.5(9)
C117 C113 C114 C115 -177.1(6)
C113 C114 C115 C116 0.2(9)
C113 C114 C115 C118 -179.0(6)
C114 C115 C116 C111 1.0(10)
C118 C115 C116 C111 -179.8(6)
C112 C111 C116 C115 -0.9(9)
B80 C111 C116 C115 169.0(6)
C112 C113 C117 F19 -77.0(8)
C114 C113 C117 F19 98.7(7)
C112 C113 C117 F20 160.5(6)
C114 C113 C117 F20 -23.8(9)
C112 C113 C117 F21 41.4(8)
C114 C113 C117 F21 -142.9(6)
C114 C115 C118 F22 112.1(8)
C116 C115 C118 F22 -67.1(9)
C114 C115 C118 F24 -12.2(11)
C116 C115 C118 F24 168.6(7)
C114 C115 C118 F23 -130.4(7)
C116 C115 C118 F23 50.4(9)
C131 B120 C121 C122 -150.5(3)
C151 B120 C121 C122 86.8(4)
C141 B120 C121 C122 -33.7(5)
C131 B120 C121 C126 38.7(5)
C151 B120 C121 C126 -84.0(4)
C141 B120 C121 C126 155.5(3)
C126 C121 C122 C123 0.0
B120 C121 C122 C123 -170.7(4)
C121 C122 C123 C124 0.0
C121 C122 C123 C127 178.0(4)
C122 C123 C124 C125 0.0
C127 C123 C124 C125 -178.0(4)
C123 C124 C125 C126 0.0
C123 C124 C125 C128 176.2(4)
C124 C125 C126 C121 0.0
C128 C125 C126 C121 -176.2(4)
C122 C121 C126 C125 0.0
B120 C121 C126 C125 170.8(4)
C122 C123 C127 F26 -71.0(7)
C124 C123 C127 F26 107.0(6)
C122 C123 C127 F27' -160.0(5)
C124 C123 C127 F27' 18.0(8)
C122 C123 C127 F25 46.7(8)
C124 C123 C127 F25 -135.2(7)
C122 C123 C127 F25' 61.3(8)
C124 C123 C127 F25' -120.7(8)
C122 C123 C127 F27 158.2(5)
C124 C123 C127 F27 -23.8(7)
C122 C123 C127 F26' -50.5(6)
C124 C123 C127 F26' 127.5(5)
C124 C125 C128 F28 -103.4(4)
C126 C125 C128 F28 72.8(5)
C124 C125 C128 F29 17.6(7)
C126 C125 C128 F29 -166.3(4)
C124 C125 C128 F30 138.2(4)
C126 C125 C128 F30 -45.6(6)
C151 B120 C131 C132 -34.5(5)
C121 B120 C131 C132 -150.3(3)
C141 B120 C131 C132 87.5(4)
C151 B120 C131 C136 147.4(3)
C121 B120 C131 C136 31.6(5)
C141 B120 C131 C136 -90.6(4)
C136 C131 C132 C133 0.0
B120 C131 C132 C133 -178.1(4)
C131 C132 C133 C134 0.0
C131 C132 C133 C137 -179.2(4)
C132 C133 C134 C135 0.0
C137 C133 C134 C135 179.2(4)
C133 C134 C135 C136 0.0
C133 C134 C135 C138 177.3(4)
C134 C135 C136 C131 0.0
C138 C135 C136 C131 -177.3(4)
C132 C131 C136 C135 0.0
B120 C131 C136 C135 178.1(4)
C134 C133 C137 F32' 123.5(8)
C132 C133 C137 F32' -57.3(9)
C134 C133 C137 F31 -73.2(8)
C132 C133 C137 F31 106.1(7)
C134 C133 C137 F32 158.9(6)
C132 C133 C137 F32 -21.9(8)
C134 C133 C137 F33' -2.3(9)
C132 C133 C137 F33' 176.9(7)
C134 C133 C137 F33 41.6(7)
C132 C133 C137 F33 -139.2(5)
C134 C133 C137 F31' -115.9(6)
C132 C133 C137 F31' 63.3(7)
C134 C135 C138 F36 159.9(4)
C136 C135 C138 F36 -22.8(6)
C134 C135 C138 F35 37.2(6)
C136 C135 C138 F35 -145.5(4)
C134 C135 C138 F34 -79.8(5)
C136 C135 C138 F34 97.5(5)
C131 B120 C141 C142 85.6(4)
C151 B120 C141 C142 -151.4(3)
C121 B120 C141 C142 -37.1(5)
C131 B120 C141 C146 -89.1(4)
C151 B120 C141 C146 33.9(5)
C121 B120 C141 C146 148.2(3)
C146 C141 C142 C143 0.0
B120 C141 C142 C143 -174.8(4)
C141 C142 C143 C144 0.0
C141 C142 C143 C147 178.5(4)
C142 C143 C144 C145 0.0
C147 C143 C144 C145 -178.5(4)
C143 C144 C145 C146 0.0
C143 C144 C145 C148 -177.8(4)
C144 C145 C146 C141 0.0
C148 C145 C146 C141 177.8(4)
C142 C141 C146 C145 0.0
B120 C141 C146 C145 174.7(4)
C142 C143 C147 F37' 87.2(9)
C144 C143 C147 F37' -94.3(9)
C142 C143 C147 F39 -83.3(8)
C144 C143 C147 F39 95.2(7)
C142 C143 C147 F37 149.8(5)
C144 C143 C147 F37 -31.7(7)
C142 C143 C147 F38' -40.3(8)
C144 C143 C147 F38' 138.2(6)
C142 C143 C147 F39' -151.3(6)
C144 C143 C147 F39' 27.1(8)
C142 C143 C147 F38 39.1(6)
C144 C143 C147 F38 -142.5(5)
C144 C145 C148 F42 87.3(6)
C146 C145 C148 F42 -90.5(6)
C144 C145 C148 F41 -151.7(4)
C146 C145 C148 F41 30.5(7)
C144 C145 C148 F40 -33.0(6)
C146 C145 C148 F40 149.2(4)
C131 B120 C151 C152 155.6(3)
C121 B120 C151 C152 -81.9(4)
C141 B120 C151 C152 38.9(5)
C131 B120 C151 C156 -31.4(5)
C121 B120 C151 C156 91.1(4)
C141 B120 C151 C156 -148.2(3)
C156 C151 C152 C153 0.0
B120 C151 C152 C153 172.9(4)
C151 C152 C153 C154 0.0
C151 C152 C153 C157 -179.3(5)
C152 C153 C154 C155 0.0
C157 C153 C154 C155 179.3(5)
C153 C154 C155 C156 0.0
C153 C154 C155 C158 -173.7(7)
C153 C154 C155 C159 168.0(8)
C154 C155 C156 C151 0.0
C158 C155 C156 C151 173.8(6)
C159 C155 C156 C151 -167.8(8)
C152 C151 C156 C155 0.0
B120 C151 C156 C155 -173.0(4)
C152 C153 C157 F45 -171.7(7)
C154 C153 C157 F45 9.0(10)
C152 C153 C157 F43 -45.6(8)
C154 C153 C157 F43 135.2(6)
C152 C153 C157 F44 69.6(7)
C154 C153 C157 F44 -109.7(6)
C154 C155 C158 F47 115.7(12)
C156 C155 C158 F47 -58.1(14)
C154 C155 C158 F46 14(2)
C156 C155 C158 F46 -159.8(19)
C154 C155 C158 F48 -126.1(14)
C156 C155 C158 F48 60.2(16)
C154 C155 C159 F48' -74(2)
C156 C155 C159 F48' 94.4(18)
C154 C155 C159 F46' 26(3)
C156 C155 C159 F46' -166(3)
C154 C155 C159 F47' 155.8(17)
C156 C155 C159 F47' -36(2)
F47' C159 F46' F48' 112(2)
C155 C159 F46' F48' -120(2)
F47' C159 F48' F46' -112(4)
C155 C159 F48' F46' 118(3)
